data_2022338
loop_
_publ_author_name
'Carsch, Kurtis'
'Elder, Shelby E.'
'Dogutan, Dilek K.'
'Nocera, Daniel G.'
'Yang, Junyu'
'Zheng, Shao-Liang'
'Daniel, Timothy'
'Betley, Theodore A.'

_publ_section_title
;
 Syntheses and solid-state structures of two cofacial (bis)dipyrrin
 dichromium complexes in different charge states
;
_journal_coeditor_code YD3014
_journal_issue 3
_journal_name_full 'Acta Crystallographica Section C'
_journal_page_first 161
_journal_page_last 166
_journal_paper_doi 10.1107/S2053229621001388
_journal_volume 77
_journal_year 2021
_chemical_formula_iupac 'K2 [Cr2 (C49 H56 N4 O1) Cl2 (C4 H8 O)3], 0.5C4 H10 O, 0.5C4 H8 O'
_chemical_formula_moiety '2(K +), C49 H56 Cl2 Cr2 N4 O4 2-, 0.5(C4 H10 O), 0.5(C4 H8 O)'
_chemical_formula_sum 'C65 H89 Cl2 Cr2 K2 N4 O5'
_chemical_formula_weight 1259.50
_chemical_melting_point ?
_chemical_name_common K2tBudmxCr2Cl2
_chemical_name_systematic
;Dipotassium
di-\m-chlorido-{\m-2,2'-[(10,10-dimethyl-9<i>H</i>-xanthene-1,8-diyl)bis(5-<i>tert</i>-butyl-2<i>H</i>-pyrrol-2-ylidene)bis(methanylylidene)]bis(5-<i>tert</i>-butyl-1<i>H</i>-pyrrol-1-ide)-\k^4^<i>N</i>,<i>N</i>':<i>N</i>'',<i>N</i>'''}dichromium(I)--tetrahydrofuran--diethyl ether
(1/0/5/0.5)
;
_space_group_crystal_system monoclinic
_space_group_IT_number 14
_space_group_name_Hall '-P 2yn'
_space_group_name_H-M_alt 'P 1 21/n 1'
_atom_sites_solution_hydrogens geom
_audit_creation_method SHELXL-2018/3
_cell_angle_alpha 90
_cell_angle_beta 90.785(5)
_cell_angle_gamma 90
_cell_formula_units_Z 4
_cell_length_a 17.554(2)
_cell_length_b 16.640(3)
_cell_length_c 22.267(3)
_cell_measurement_reflns_used 9436
_cell_measurement_temperature 100(2)
_cell_measurement_theta_max 25.04
_cell_measurement_theta_min 2.95
_cell_volume 6503.5(16)
_computing_cell_refinement
;
SAINT (Bruker, 2015)
;
_computing_data_collection
;
APEX2 (Bruker, 2015)
;
_computing_data_reduction
;
SAINT (Bruker, 2015)
;
_computing_molecular_graphics
;
SHELXTL (Sheldrick, 2008)
;
_computing_publication_material
;
SHELXTL (Sheldrick, 2008) and PLATON (Spek, 2020)
;
_computing_structure_refinement
;
OLEX2 (Dolomanov <i>et al.</i>, 2009) and SHELXL2018 (Sheldrick,
2015b)
;
_computing_structure_solution
;
SHELXT2018 (Sheldrick, 2015a)
;
_diffrn_ambient_temperature 100(2)
_diffrn_measured_fraction_theta_full 0.995
_diffrn_measured_fraction_theta_max 0.995
_diffrn_measurement_device_type 'Bruker APEXII CCD'
_diffrn_measurement_method 'omega and phi scans'
_diffrn_radiation_type MoK\a
_diffrn_radiation_wavelength 0.71073
_diffrn_reflns_av_R_equivalents 0.0616
_diffrn_reflns_av_unetI/netI 0.0287
_diffrn_reflns_limit_h_max 20
_diffrn_reflns_limit_h_min -20
_diffrn_reflns_limit_k_max 19
_diffrn_reflns_limit_k_min -19
_diffrn_reflns_limit_l_max 26
_diffrn_reflns_limit_l_min -26
_diffrn_reflns_number 160364
_diffrn_reflns_theta_full 25.080
_diffrn_reflns_theta_max 25.080
_diffrn_reflns_theta_min 2.321
_diffrn_source 'fine-focus sealed tube'
_exptl_absorpt_coefficient_mu 0.594
_exptl_absorpt_correction_T_max 0.7452
_exptl_absorpt_correction_T_min 0.6972
_exptl_absorpt_correction_type multi-scan
_exptl_absorpt_process_details
;
(SADABS; Krause <i>et al.</i>,  2015)
;
_exptl_crystal_colour red
_exptl_crystal_density_diffrn 1.286
_exptl_crystal_description block
_exptl_crystal_F_000 2668
_exptl_crystal_size_max 0.412
_exptl_crystal_size_mid 0.273
_exptl_crystal_size_min 0.195
_refine_diff_density_max 0.790
_refine_diff_density_min -0.579
_refine_ls_extinction_method none
_refine_ls_goodness_of_fit_ref 1.146
_refine_ls_hydrogen_treatment constr
_refine_ls_matrix_type full
_refine_ls_number_parameters 929
_refine_ls_number_reflns 11484
_refine_ls_number_restraints 776
_refine_ls_restrained_S_all 1.116
_refine_ls_R_factor_all 0.0839
_refine_ls_R_factor_gt 0.0667
_refine_ls_shift/su_max 0.000
_refine_ls_shift/su_mean 0.000
_refine_ls_structure_factor_coef Fsqd
_refine_ls_weighting_details 'w=1/[\s^2^(Fo^2^)+(0.0425P)^2^+32.8757P] where P=(Fo^2^+2Fc^2^)/3'
_refine_ls_weighting_scheme calc
_refine_ls_wR_factor_gt 0.1659
_refine_ls_wR_factor_ref 0.1741
_reflns_number_gt 9406
_reflns_number_total 11484
_reflns_threshold_expression 'I > 2\s(I)'
_cod_data_source_file yd3014sup1.cif
_cod_data_source_block 2
_cod_depositor_comments
;
The following automatic conversions were performed:

data item '_chemical_melting_point' value 'not measured' was changed
to '?' -- the value is undefined or not given.

Automatic conversion script
Id: cif_fix_values 7556 2019-12-06 15:28:31Z antanas 
;
_cod_original_cell_volume 6503.3(18)
_cod_original_sg_symbol_H-M 'P 21/n'
_cod_database_code 2022338
_shelx_space_group_comment
;
The symmetry employed for this shelxl refinement is uniquely defined
by the following loop, which should always be used as a source of
symmetry information in preference to the above space-group names.
They are only intended as comments.
;

loop_
_space_group_symop_operation_xyz
'x, y, z'
'-x+1/2, y+1/2, -z+1/2'
'-x, -y, -z'
'x-1/2, -y-1/2, z-1/2'

loop_
_atom_site_type_symbol
_atom_site_label
_atom_site_fract_x
_atom_site_fract_y
_atom_site_fract_z
_atom_site_U_iso_or_equiv
_atom_site_adp_type
_atom_site_calc_flag
_atom_site_occupancy
_atom_site_disorder_assembly
_atom_site_disorder_group
Cr Cr1 0.41101(4) 0.70881(4) 0.13085(3) 0.02203(18) Uani d 1 . .
Cr Cr2 0.58662(4) 0.76920(4) 0.13648(3) 0.02130(18) Uani d 1 . .
K K1 0.55807(6) 0.56127(7) 0.22970(5) 0.0327(3) Uani d 1 . .
O O1S 0.6058(8) 0.4090(5) 0.2296(10) 0.049(3) Uani d 0.587(17) A 1
C C1S 0.5533(7) 0.3465(7) 0.2412(8) 0.063(4) Uani d 0.587(17) A 1
H H1SA 0.528328 0.328779 0.203324 0.076 Uiso calc 0.587(17) A 1
H H1SB 0.513550 0.365419 0.268906 0.076 Uiso calc 0.587(17) A 1
C C2S 0.5964(9) 0.2793(9) 0.2686(11) 0.091(5) Uani d 0.587(17) A 1
H H2SA 0.603743 0.235917 0.238776 0.109 Uiso calc 0.587(17) A 1
H H2SB 0.568293 0.257025 0.303037 0.109 Uiso calc 0.587(17) A 1
C C3S 0.6713(17) 0.3116(14) 0.2890(14) 0.050(4) Uani d 0.587(17) A 1
H H3SA 0.713334 0.276783 0.275147 0.060 Uiso calc 0.587(17) A 1
H H3SB 0.673816 0.314907 0.333405 0.060 Uiso calc 0.587(17) A 1
C C4S 0.6769(16) 0.3943(14) 0.2614(14) 0.043(4) Uani d 0.587(17) A 1
H H4SA 0.685046 0.435250 0.293076 0.052 Uiso calc 0.587(17) A 1
H H4SB 0.720071 0.396599 0.233331 0.052 Uiso calc 0.587(17) A 1
O O1T 0.6242(11) 0.4168(7) 0.2253(16) 0.054(5) Uani d 0.413(17) A 2
C C1T 0.5930(12) 0.3461(10) 0.2001(10) 0.066(5) Uani d 0.413(17) A 2
H H1TA 0.610987 0.338887 0.158522 0.080 Uiso calc 0.413(17) A 2
H H1TB 0.536703 0.349215 0.199215 0.080 Uiso calc 0.413(17) A 2
C C2T 0.6191(14) 0.2768(10) 0.2390(10) 0.066(5) Uani d 0.413(17) A 2
H H2TA 0.574619 0.246502 0.253899 0.079 Uiso calc 0.413(17) A 2
H H2TB 0.651435 0.239724 0.215731 0.079 Uiso calc 0.413(17) A 2
C C3T 0.663(3) 0.3118(19) 0.290(2) 0.050(6) Uani d 0.413(17) A 2
H H3TA 0.710063 0.280237 0.298537 0.060 Uiso calc 0.413(17) A 2
H H3TB 0.632272 0.313564 0.326991 0.060 Uiso calc 0.413(17) A 2
C C4T 0.683(2) 0.396(2) 0.269(2) 0.045(6) Uani d 0.413(17) A 2
H H4TA 0.682588 0.433901 0.303350 0.054 Uiso calc 0.413(17) A 2
H H4TB 0.733742 0.396666 0.250766 0.054 Uiso calc 0.413(17) A 2
O O2S 0.5608(6) 0.5163(4) 0.3545(2) 0.038(2) Uani d 0.790(12) A 1
C C5S 0.5691(6) 0.4587(5) 0.4026(4) 0.050(2) Uani d 0.790(12) A 1
H H5SA 0.604836 0.415591 0.391023 0.060 Uiso calc 0.790(12) A 1
H H5SB 0.519223 0.434002 0.411621 0.060 Uiso calc 0.790(12) A 1
C C6S 0.5993(9) 0.5028(7) 0.4567(5) 0.044(3) Uani d 0.790(12) A 1
H H6SA 0.654730 0.493560 0.462031 0.053 Uiso calc 0.790(12) A 1
H H6SB 0.572965 0.485423 0.493487 0.053 Uiso calc 0.790(12) A 1
C C7S 0.5826(5) 0.5922(5) 0.4427(4) 0.043(2) Uani d 0.790(12) A 1
H H7SA 0.553305 0.617503 0.475383 0.052 Uiso calc 0.790(12) A 1
H H7SB 0.630316 0.622723 0.436881 0.052 Uiso calc 0.790(12) A 1
C C8S 0.5356(4) 0.5880(4) 0.3847(3) 0.0345(18) Uani d 0.790(12) A 1
H H8SA 0.480547 0.584603 0.393573 0.041 Uiso calc 0.790(12) A 1
H H8SB 0.544564 0.636072 0.359638 0.041 Uiso calc 0.790(12) A 1
O O2T 0.557(3) 0.5422(16) 0.3573(7) 0.041(6) Uani d 0.210(12) A 2
C C5T 0.5298(18) 0.4646(15) 0.3745(13) 0.045(6) Uani d 0.210(12) A 2
H H5TA 0.538006 0.424975 0.341988 0.053 Uiso calc 0.210(12) A 2
H H5TB 0.474658 0.466935 0.383102 0.053 Uiso calc 0.210(12) A 2
C C6T 0.575(2) 0.4417(15) 0.4300(14) 0.049(7) Uani d 0.210(12) A 2
H H6TA 0.621760 0.412452 0.419488 0.058 Uiso calc 0.210(12) A 2
H H6TB 0.543955 0.407601 0.456920 0.058 Uiso calc 0.210(12) A 2
C C7T 0.594(4) 0.523(2) 0.4598(18) 0.046(7) Uani d 0.210(12) A 2
H H7TA 0.563213 0.530714 0.496510 0.055 Uiso calc 0.210(12) A 2
H H7TB 0.648382 0.526165 0.470622 0.055 Uiso calc 0.210(12) A 2
C C8T 0.573(2) 0.5845(14) 0.4123(13) 0.045(6) Uani d 0.210(12) A 2
H H8TA 0.526882 0.614913 0.424548 0.054 Uiso calc 0.210(12) A 2
H H8TB 0.615030 0.622876 0.406985 0.054 Uiso calc 0.210(12) A 2
K K2 0.4356(6) 0.9027(5) 0.2266(4) 0.0309(12) Uani d 0.425(11) B 1
O O3S 0.3948(14) 1.0310(12) 0.2892(10) 0.047(4) Uani d 0.425(11) B 1
C C9S 0.4349(9) 1.0755(10) 0.3363(8) 0.050(3) Uani d 0.425(11) B 1
H H9SA 0.455903 1.038433 0.367100 0.060 Uiso calc 0.425(11) B 1
H H9SB 0.477329 1.107075 0.319278 0.060 Uiso calc 0.425(11) B 1
C C10S 0.3786(9) 1.1282(11) 0.3620(8) 0.064(4) Uani d 0.425(11) B 1
H H10A 0.402850 1.177023 0.378970 0.077 Uiso calc 0.425(11) B 1
H H10B 0.350477 1.100410 0.394233 0.077 Uiso calc 0.425(11) B 1
C C11S 0.3250(11) 1.1496(14) 0.3094(10) 0.057(5) Uani d 0.425(11) B 1
H H11A 0.347279 1.190553 0.282538 0.069 Uiso calc 0.425(11) B 1
H H11B 0.274416 1.167740 0.323065 0.069 Uiso calc 0.425(11) B 1
C C12S 0.3219(19) 1.066(3) 0.280(3) 0.057(6) Uani d 0.425(11) B 1
H H12A 0.282176 1.032270 0.298926 0.069 Uiso calc 0.425(11) B 1
H H12B 0.310050 1.070319 0.236563 0.069 Uiso calc 0.425(11) B 1
K K2' 0.4346(4) 0.9220(5) 0.2103(4) 0.0510(16) Uani d 0.575(11) B 2
O O3T 0.3930(10) 1.0440(10) 0.2746(9) 0.065(5) Uani d 0.575(11) B 2
C C9T 0.4480(7) 1.0974(9) 0.3035(9) 0.076(4) Uani d 0.575(11) B 2
H H9TA 0.488837 1.111730 0.275171 0.092 Uiso calc 0.575(11) B 2
H H9TB 0.471441 1.070946 0.338974 0.092 Uiso calc 0.575(11) B 2
C C10T 0.4062(6) 1.1698(7) 0.3217(6) 0.054(3) Uani d 0.575(11) B 2
H H10C 0.405035 1.210400 0.289206 0.065 Uiso calc 0.575(11) B 2
H H10D 0.429152 1.194037 0.358307 0.065 Uiso calc 0.575(11) B 2
C C11T 0.3262(8) 1.1371(10) 0.3339(8) 0.059(4) Uani d 0.575(11) B 2
H H11C 0.286928 1.179658 0.330848 0.071 Uiso calc 0.575(11) B 2
H H11D 0.323401 1.110806 0.373710 0.071 Uiso calc 0.575(11) B 2
C C12T 0.3191(11) 1.0761(17) 0.2824(16) 0.041(4) Uani d 0.575(11) B 2
H H12C 0.282710 1.033024 0.292793 0.049 Uiso calc 0.575(11) B 2
H H12D 0.301007 1.102883 0.245170 0.049 Uiso calc 0.575(11) B 2
Cl Cl1 0.52900(6) 0.64638(7) 0.10074(5) 0.0269(3) Uani d 1 . .
Cl Cl2 0.47195(6) 0.82881(7) 0.09365(5) 0.0289(3) Uani d 1 . .
O O1 0.47373(18) 0.7867(2) 0.33659(14) 0.0277(7) Uani d 1 . .
N N1 0.3774(2) 0.6086(2) 0.17240(17) 0.0233(8) Uani d 1 . .
N N2 0.3313(2) 0.7696(2) 0.17552(17) 0.0242(8) Uani d 1 . .
N N3 0.6618(2) 0.7106(2) 0.18909(16) 0.0226(8) Uani d 1 . .
N N4 0.6155(2) 0.8721(2) 0.17729(17) 0.0229(8) Uani d 1 . .
C C1 0.3717(3) 0.6899(3) 0.2656(2) 0.0250(10) Uani d 1 . .
C C2 0.3832(2) 0.6153(3) 0.2353(2) 0.0245(10) Uani d 1 . .
C C3 0.3943(3) 0.5372(3) 0.2595(2) 0.0292(11) Uani d 1 . .
H H3 0.377189 0.521931 0.300628 0.035 Uiso calc 1 . .
C C4 0.3924(3) 0.4842(3) 0.2116(2) 0.0306(11) Uani d 1 . .
H H4 0.381307 0.425538 0.215513 0.037 Uiso calc 1 . .
C C5 0.3817(3) 0.5279(3) 0.1587(2) 0.0269(10) Uani d 1 . .
C C6 0.3380(3) 0.7603(3) 0.2378(2) 0.0259(10) Uani d 1 . .
C C7 0.2985(3) 0.8221(3) 0.2664(2) 0.0313(11) Uani d 1 . .
H H7A 0.281168 0.820188 0.308964 0.038 Uiso calc 0.425(11) B 1
H H7B 0.283916 0.822461 0.309648 0.038 Uiso calc 0.575(11) B 2
C C8 0.2640(3) 0.8681(3) 0.2209(2) 0.0302(11) Uani d 1 . .
H H8A 0.222858 0.908779 0.227007 0.036 Uiso calc 0.425(11) B 1
H H8B 0.220201 0.905557 0.227000 0.036 Uiso calc 0.575(11) B 2
C C9 0.2837(3) 0.8345(3) 0.1658(2) 0.0274(10) Uani d 1 . .
C C10 0.3694(3) 0.4958(3) 0.0955(2) 0.0315(11) Uani d 1 . .
C C11 0.3026(3) 0.4353(4) 0.0970(3) 0.0457(15) Uani d 1 . .
H H11E 0.314066 0.392926 0.126305 0.069 Uiso calc 1 . .
H H11F 0.295511 0.411304 0.057092 0.069 Uiso calc 1 . .
H H11G 0.255897 0.463302 0.108437 0.069 Uiso calc 1 . .
C C12 0.4410(3) 0.4513(3) 0.0741(2) 0.0379(13) Uani d 1 . .
H H12E 0.484119 0.488704 0.073287 0.057 Uiso calc 1 . .
H H12F 0.431755 0.429817 0.033667 0.057 Uiso calc 1 . .
H H12G 0.452829 0.406973 0.101703 0.057 Uiso calc 1 . .
C C13 0.3484(3) 0.5623(3) 0.0509(2) 0.0407(13) Uani d 1 . .
H H13A 0.303389 0.591071 0.064959 0.061 Uiso calc 1 . .
H H13B 0.337341 0.538470 0.011436 0.061 Uiso calc 1 . .
H H13C 0.391142 0.599871 0.047536 0.061 Uiso calc 1 . .
C C14 0.2546(3) 0.8608(3) 0.1039(2) 0.0296(11) Uani d 1 . .
C C15 0.1674(3) 0.8727(4) 0.1081(3) 0.0417(14) Uani d 1 . .
H H15A 0.143699 0.822526 0.121214 0.063 Uiso calc 1 . .
H H15B 0.146699 0.887878 0.068570 0.063 Uiso calc 1 . .
H H15C 0.156592 0.915374 0.137104 0.063 Uiso calc 1 . .
C C16 0.2696(3) 0.7981(3) 0.0558(2) 0.0338(12) Uani d 1 . .
H H16A 0.324488 0.794120 0.049094 0.051 Uiso calc 1 . .
H H16B 0.243696 0.813785 0.018326 0.051 Uiso calc 1 . .
H H16C 0.250135 0.745861 0.069023 0.051 Uiso calc 1 . .
C C17 0.2911(3) 0.9412(3) 0.0860(3) 0.0408(13) Uani d 1 . .
H H17A 0.281610 0.981388 0.117160 0.061 Uiso calc 1 . .
H H17B 0.268933 0.959579 0.047743 0.061 Uiso calc 1 . .
H H17C 0.346187 0.933919 0.081582 0.061 Uiso calc 1 . .
C C18 0.3725(3) 0.6909(3) 0.3328(2) 0.0292(11) Uani d 1 . .
C C19 0.3222(3) 0.6422(3) 0.3637(2) 0.0347(12) Uani d 1 . .
H H19 0.290249 0.606214 0.341870 0.042 Uiso calc 1 . .
C C20 0.3176(3) 0.6449(4) 0.4256(2) 0.0417(14) Uani d 1 . .
H H20 0.284193 0.609342 0.445736 0.050 Uiso calc 1 . .
C C21 0.3615(3) 0.6993(4) 0.4586(2) 0.0391(13) Uani d 1 . .
H H21 0.357026 0.701982 0.500982 0.047 Uiso calc 1 . .
C C22 0.4122(3) 0.7498(3) 0.4288(2) 0.0340(12) Uani d 1 . .
C C23 0.4186(3) 0.7421(3) 0.3665(2) 0.0266(10) Uani d 1 . .
C C24 0.4585(3) 0.8154(3) 0.4608(2) 0.0366(12) Uani d 1 . .
C C25 0.4184(3) 0.8971(4) 0.4477(3) 0.0428(14) Uani d 1 . .
H H25A 0.417957 0.907434 0.404403 0.064 Uiso calc 1 . .
H H25B 0.446091 0.940351 0.468491 0.064 Uiso calc 1 . .
H H25C 0.365928 0.895119 0.462139 0.064 Uiso calc 1 . .
C C26 0.4634(3) 0.8028(4) 0.5285(2) 0.0458(15) Uani d 1 . .
H H26A 0.411875 0.799872 0.544812 0.069 Uiso calc 1 . .
H H26B 0.490849 0.847902 0.547084 0.069 Uiso calc 1 . .
H H26C 0.490574 0.752631 0.537239 0.069 Uiso calc 1 . .
C C27 0.5364(3) 0.8160(3) 0.4326(2) 0.0313(11) Uani d 1 . .
C C28 0.6041(3) 0.8295(3) 0.4634(2) 0.0365(12) Uani d 1 . .
H H28 0.603215 0.836433 0.505765 0.044 Uiso calc 1 . .
C C29 0.6723(3) 0.8330(3) 0.4346(2) 0.0358(12) Uani d 1 . .
H H29 0.717907 0.843859 0.456657 0.043 Uiso calc 1 . .
C C30 0.6746(3) 0.8206(3) 0.3730(2) 0.0300(11) Uani d 1 . .
H H30 0.722208 0.823487 0.353277 0.036 Uiso calc 1 . .
C C31 0.6092(3) 0.8042(3) 0.3394(2) 0.0246(10) Uani d 1 . .
C C32 0.5405(3) 0.8025(3) 0.3701(2) 0.0254(10) Uani d 1 . .
C C33 0.6145(3) 0.7954(3) 0.2730(2) 0.0237(10) Uani d 1 . .
C C34 0.6048(3) 0.8673(3) 0.2392(2) 0.0236(10) Uani d 1 . .
C C35 0.5922(3) 0.9455(3) 0.2622(2) 0.0251(10) Uani d 1 . .
H H35 0.606699 0.961362 0.304122 0.030 Uiso calc 0.425(11) B 1
H H35A 0.602880 0.961416 0.304779 0.030 Uiso calc 0.575(11) B 2
C C36 0.5987(3) 0.9982(3) 0.2127(2) 0.0284(11) Uani d 1 . .
H H36 0.605245 1.057803 0.215805 0.034 Uiso calc 0.425(11) B 1
H H36A 0.609007 1.057159 0.216340 0.034 Uiso calc 0.575(11) B 2
C C37 0.6144(3) 0.9531(3) 0.1621(2) 0.0253(10) Uani d 1 . .
C C38 0.6509(3) 0.7245(3) 0.2510(2) 0.0232(10) Uani d 1 . .
C C39 0.6879(3) 0.6634(3) 0.2836(2) 0.0261(10) Uani d 1 . .
H H39 0.701016 0.666389 0.327401 0.031 Uiso calc 1 . .
C C40 0.7254(3) 0.6146(3) 0.2420(2) 0.0262(10) Uani d 1 . .
H H40 0.768935 0.577990 0.252051 0.031 Uiso calc 1 . .
C C41 0.7092(3) 0.6452(3) 0.1848(2) 0.0237(10) Uani d 1 . .
C C42 0.6341(3) 0.9833(3) 0.1000(2) 0.0311(11) Uani d 1 . .
C C43 0.6968(3) 1.0466(3) 0.1068(2) 0.0380(13) Uani d 1 . .
H H43A 0.678089 1.091449 0.131065 0.057 Uiso calc 1 . .
H H43B 0.710984 1.066375 0.067063 0.057 Uiso calc 1 . .
H H43C 0.741391 1.022558 0.126710 0.057 Uiso calc 1 . .
C C44 0.5650(3) 1.0227(4) 0.0691(3) 0.0465(15) Uani d 1 . .
H H44A 0.524305 0.982941 0.064019 0.070 Uiso calc 1 . .
H H44B 0.579839 1.043184 0.029656 0.070 Uiso calc 1 . .
H H44C 0.546839 1.067322 0.093823 0.070 Uiso calc 1 . .
C C45 0.6636(4) 0.9156(4) 0.0606(3) 0.0504(16) Uani d 1 . .
H H45A 0.707002 0.889460 0.080675 0.076 Uiso calc 1 . .
H H45B 0.679783 0.937620 0.021988 0.076 Uiso calc 1 . .
H H45C 0.622980 0.876081 0.053713 0.076 Uiso calc 1 . .
C C46 0.7421(3) 0.6157(3) 0.1261(2) 0.0274(10) Uani d 1 . .
C C47 0.8283(3) 0.6028(3) 0.1361(2) 0.0364(12) Uani d 1 . .
H H47A 0.853194 0.654836 0.142788 0.055 Uiso calc 1 . .
H H47B 0.849905 0.577001 0.100616 0.055 Uiso calc 1 . .
H H47C 0.836723 0.568381 0.171295 0.055 Uiso calc 1 . .
C C48 0.7310(3) 0.6761(3) 0.0753(2) 0.0299(11) Uani d 1 . .
H H48A 0.676691 0.680186 0.065028 0.045 Uiso calc 1 . .
H H48B 0.759132 0.658112 0.040029 0.045 Uiso calc 1 . .
H H48C 0.750098 0.728751 0.088183 0.045 Uiso calc 1 . .
C C49 0.7073(3) 0.5327(3) 0.1078(3) 0.0383(13) Uani d 1 . .
H H49A 0.714568 0.494425 0.140874 0.057 Uiso calc 1 . .
H H49B 0.732884 0.512540 0.071981 0.057 Uiso calc 1 . .
H H49C 0.652788 0.539021 0.099180 0.057 Uiso calc 1 . .
C C13S 1.1241(7) 0.2047(8) 0.5837(6) 0.055(3) Uani d 0.5 C 1
H H13D 1.147286 0.242224 0.612500 0.082 Uiso calc 0.5 C 1
H H13E 1.158965 0.195907 0.550316 0.082 Uiso calc 0.5 C 1
H H13F 1.114029 0.153390 0.603694 0.082 Uiso calc 0.5 C 1
C C14S 1.0490(6) 0.2399(7) 0.5595(4) 0.037(2) Uani d 0.5 C 1
H H14A 1.059229 0.289057 0.535836 0.044 Uiso calc 0.5 C 1
H H14B 1.023103 0.200483 0.532944 0.044 Uiso calc 0.5 C 1
O O4S 1.0029(4) 0.2584(4) 0.6079(3) 0.0334(15) Uani d 0.5 C 1
C C15S 0.9370(8) 0.2847(12) 0.5806(9) 0.070(4) Uani d 0.5 C 1
H H15D 0.914548 0.241795 0.555103 0.084 Uiso calc 0.5 C 1
H H15E 0.947210 0.332139 0.555065 0.084 Uiso calc 0.5 C 1
C C16S 0.8817(12) 0.3074(15) 0.6326(12) 0.114(8) Uani d 0.5 C 1
H H16D 0.900885 0.284512 0.670490 0.171 Uiso calc 0.5 C 1
H H16E 0.830837 0.285753 0.623737 0.171 Uiso calc 0.5 C 1
H H16F 0.878769 0.365975 0.636257 0.171 Uiso calc 0.5 C 1
O O5S 0.9185(7) 0.4090(8) 0.6433(5) 0.091(3) Uani d 0.5 D 2
C C17S 0.9528(10) 0.3370(10) 0.6732(8) 0.085(4) Uani d 0.5 D 2
H H17D 0.955086 0.342997 0.717459 0.102 Uiso calc 0.5 D 2
H H17E 1.004235 0.324935 0.657999 0.102 Uiso calc 0.5 D 2
C C18S 0.8952(12) 0.2749(11) 0.6538(8) 0.078(5) Uani d 0.5 D 2
H H18A 0.844068 0.286057 0.669990 0.094 Uiso calc 0.5 D 2
H H18B 0.911247 0.219843 0.665161 0.094 Uiso calc 0.5 D 2
C C19S 0.8979(15) 0.2882(12) 0.5853(8) 0.085(5) Uani d 0.5 D 2
H H19A 0.945763 0.267300 0.568183 0.102 Uiso calc 0.5 D 2
H H19B 0.853863 0.263034 0.564454 0.102 Uiso calc 0.5 D 2
C C20S 0.8943(12) 0.3795(10) 0.5820(8) 0.090(5) Uani d 0.5 D 2
H H20A 0.929118 0.399948 0.550883 0.108 Uiso calc 0.5 D 2
H H20B 0.841862 0.397503 0.572069 0.108 Uiso calc 0.5 D 2

loop_
_atom_site_aniso_label
_atom_site_aniso_U_11
_atom_site_aniso_U_22
_atom_site_aniso_U_33
_atom_site_aniso_U_12
_atom_site_aniso_U_13
_atom_site_aniso_U_23
Cr1 0.0242(4) 0.0191(4) 0.0228(4) 0.0003(3) 0.0007(3) -0.0001(3)
Cr2 0.0235(4) 0.0198(4) 0.0206(4) 0.0004(3) -0.0004(3) -0.0006(3)
K1 0.0276(6) 0.0356(6) 0.0350(6) -0.0011(5) 0.0022(5) 0.0036(5)
O1S 0.042(6) 0.038(5) 0.066(6) 0.007(4) -0.012(6) 0.003(5)
C1S 0.047(6) 0.053(6) 0.089(9) -0.004(5) -0.014(6) 0.017(6)
C2S 0.064(8) 0.073(8) 0.135(13) -0.015(6) -0.025(9) 0.046(9)
C3S 0.040(8) 0.045(8) 0.066(8) 0.008(6) 0.003(6) 0.015(7)
C4S 0.034(7) 0.045(7) 0.051(10) 0.008(6) 0.001(6) 0.016(7)
O1T 0.039(9) 0.045(7) 0.078(10) -0.006(6) -0.024(9) 0.007(6)
C1T 0.061(10) 0.056(8) 0.081(11) 0.000(7) -0.031(8) -0.009(7)
C2T 0.071(11) 0.040(7) 0.086(11) 0.003(7) -0.028(9) -0.015(7)
C3T 0.029(11) 0.047(10) 0.072(11) 0.002(8) -0.017(9) 0.001(8)
C4T 0.030(9) 0.044(9) 0.060(12) 0.002(8) -0.010(8) -0.007(8)
O2S 0.055(4) 0.028(4) 0.032(3) 0.005(4) 0.002(3) -0.004(2)
C5S 0.066(6) 0.040(4) 0.044(5) 0.010(4) 0.005(5) 0.005(3)
C6S 0.039(5) 0.056(6) 0.038(4) 0.011(5) 0.003(4) 0.007(4)
C7S 0.047(4) 0.052(4) 0.031(4) 0.006(4) -0.006(4) -0.003(4)
C8S 0.040(4) 0.036(4) 0.027(4) 0.004(3) 0.004(3) -0.001(3)
O2T 0.058(13) 0.032(11) 0.034(9) -0.005(11) 0.007(9) 0.000(8)
C5T 0.053(13) 0.032(10) 0.049(12) -0.004(10) 0.001(10) 0.004(9)
C6T 0.059(14) 0.042(10) 0.045(13) 0.002(11) 0.000(12) 0.004(9)
C7T 0.055(16) 0.048(13) 0.036(10) 0.006(11) 0.001(11) -0.008(10)
C8T 0.055(13) 0.041(9) 0.040(11) -0.001(10) -0.001(11) -0.004(9)
K2 0.032(2) 0.023(2) 0.037(3) 0.0004(16) -0.0005(18) 0.0010(16)
O3S 0.041(6) 0.039(6) 0.061(8) 0.012(5) -0.017(6) -0.024(6)
C9S 0.042(6) 0.039(7) 0.067(8) 0.004(5) -0.017(6) -0.019(6)
C10S 0.049(7) 0.062(7) 0.080(8) 0.007(6) -0.015(6) -0.038(6)
C11S 0.037(7) 0.056(8) 0.077(10) 0.012(6) -0.003(7) -0.029(8)
C12S 0.041(10) 0.048(9) 0.084(11) 0.005(8) -0.001(9) -0.033(9)
K2' 0.0238(15) 0.058(4) 0.071(4) -0.002(2) 0.002(2) -0.041(3)
O3T 0.038(5) 0.053(7) 0.104(10) 0.003(5) 0.005(6) -0.040(7)
C9T 0.050(6) 0.062(7) 0.117(9) 0.003(5) -0.004(6) -0.046(7)
C10T 0.038(5) 0.044(5) 0.081(7) 0.001(4) -0.007(5) -0.028(5)
C11T 0.039(5) 0.058(7) 0.081(9) -0.001(5) 0.003(6) -0.036(7)
C12T 0.021(7) 0.047(12) 0.054(9) 0.003(6) -0.001(6) -0.016(8)
Cl1 0.0259(6) 0.0235(6) 0.0313(6) -0.0012(5) 0.0018(5) -0.0056(5)
Cl2 0.0264(6) 0.0239(6) 0.0363(6) -0.0024(5) -0.0046(5) 0.0055(5)
O1 0.0244(17) 0.0361(19) 0.0227(17) -0.0029(15) 0.0010(13) -0.0005(14)
N1 0.023(2) 0.022(2) 0.025(2) 0.0006(16) 0.0015(16) 0.0029(16)
N2 0.023(2) 0.022(2) 0.027(2) 0.0008(16) -0.0002(16) 0.0009(16)
N3 0.027(2) 0.023(2) 0.0189(19) 0.0003(16) 0.0008(15) -0.0017(16)
N4 0.025(2) 0.021(2) 0.023(2) 0.0005(16) -0.0006(16) -0.0017(16)
C1 0.025(2) 0.027(3) 0.022(2) -0.001(2) -0.0013(19) 0.0034(19)
C2 0.018(2) 0.029(3) 0.027(2) -0.0030(19) -0.0002(18) 0.000(2)
C3 0.023(2) 0.030(3) 0.034(3) -0.001(2) 0.003(2) 0.006(2)
C4 0.024(2) 0.024(3) 0.044(3) -0.001(2) 0.001(2) 0.005(2)
C5 0.023(2) 0.025(3) 0.032(3) -0.003(2) 0.003(2) 0.000(2)
C6 0.023(2) 0.028(3) 0.027(2) 0.001(2) 0.0004(19) -0.001(2)
C7 0.028(3) 0.034(3) 0.032(3) 0.003(2) 0.000(2) -0.005(2)
C8 0.024(2) 0.029(3) 0.037(3) 0.006(2) -0.003(2) -0.005(2)
C9 0.022(2) 0.024(3) 0.037(3) 0.000(2) 0.001(2) 0.000(2)
C10 0.036(3) 0.024(3) 0.034(3) -0.003(2) -0.002(2) -0.007(2)
C11 0.043(3) 0.047(4) 0.048(3) -0.014(3) 0.004(3) -0.015(3)
C12 0.047(3) 0.029(3) 0.038(3) -0.002(2) 0.007(2) -0.006(2)
C13 0.048(3) 0.037(3) 0.037(3) -0.003(3) -0.015(3) -0.008(2)
C14 0.029(3) 0.022(2) 0.038(3) 0.005(2) -0.002(2) 0.006(2)
C15 0.033(3) 0.052(4) 0.040(3) 0.010(3) -0.005(2) 0.010(3)
C16 0.035(3) 0.036(3) 0.030(3) 0.003(2) -0.008(2) 0.004(2)
C17 0.047(3) 0.028(3) 0.048(3) 0.003(2) 0.001(3) 0.013(2)
C18 0.025(3) 0.035(3) 0.028(3) 0.001(2) 0.001(2) 0.000(2)
C19 0.030(3) 0.042(3) 0.032(3) -0.005(2) 0.000(2) 0.000(2)
C20 0.039(3) 0.048(3) 0.038(3) -0.009(3) 0.009(2) 0.006(3)
C21 0.039(3) 0.052(4) 0.026(3) -0.003(3) 0.007(2) 0.002(2)
C22 0.032(3) 0.045(3) 0.025(3) 0.004(2) 0.004(2) 0.000(2)
C23 0.026(2) 0.029(3) 0.025(2) 0.001(2) 0.002(2) 0.004(2)
C24 0.040(3) 0.044(3) 0.027(3) -0.001(3) 0.001(2) -0.006(2)
C25 0.043(3) 0.044(3) 0.042(3) 0.005(3) 0.004(3) -0.013(3)
C26 0.041(3) 0.068(4) 0.029(3) -0.003(3) 0.006(2) -0.008(3)
C27 0.034(3) 0.030(3) 0.029(3) -0.001(2) 0.002(2) -0.004(2)
C28 0.044(3) 0.042(3) 0.023(3) -0.008(3) -0.001(2) -0.006(2)
C29 0.033(3) 0.042(3) 0.032(3) -0.002(2) -0.008(2) 0.000(2)
C30 0.030(3) 0.030(3) 0.030(3) -0.004(2) -0.001(2) -0.004(2)
C31 0.029(3) 0.022(2) 0.023(2) 0.001(2) -0.0007(19) 0.0007(19)
C32 0.032(3) 0.020(2) 0.024(2) -0.002(2) -0.001(2) -0.0032(19)
C33 0.023(2) 0.028(2) 0.020(2) -0.0025(19) -0.0013(18) -0.0025(19)
C34 0.021(2) 0.022(2) 0.029(2) -0.0013(18) 0.0023(19) -0.0002(19)
C35 0.022(2) 0.025(2) 0.028(2) -0.0012(19) -0.0010(19) -0.005(2)
C36 0.026(2) 0.023(2) 0.036(3) -0.002(2) -0.002(2) -0.002(2)
C37 0.023(2) 0.027(3) 0.026(2) -0.0018(19) 0.0004(19) 0.002(2)
C38 0.025(2) 0.022(2) 0.023(2) -0.0018(19) 0.0009(19) -0.0003(19)
C39 0.026(2) 0.026(3) 0.026(2) 0.000(2) -0.0037(19) 0.002(2)
C40 0.023(2) 0.026(3) 0.030(3) 0.003(2) -0.0012(19) 0.001(2)
C41 0.023(2) 0.021(2) 0.027(2) -0.0002(19) 0.0003(19) -0.0022(19)
C42 0.039(3) 0.028(3) 0.027(3) -0.007(2) -0.001(2) 0.002(2)
C43 0.041(3) 0.036(3) 0.037(3) -0.009(2) 0.001(2) 0.011(2)
C44 0.052(4) 0.047(4) 0.040(3) -0.016(3) -0.016(3) 0.015(3)
C45 0.078(5) 0.039(3) 0.034(3) -0.017(3) 0.025(3) -0.001(3)
C46 0.029(3) 0.027(3) 0.026(2) 0.005(2) 0.004(2) -0.002(2)
C47 0.035(3) 0.040(3) 0.034(3) 0.011(2) 0.006(2) -0.002(2)
C48 0.032(3) 0.030(3) 0.028(3) 0.005(2) 0.004(2) -0.004(2)
C49 0.046(3) 0.028(3) 0.040(3) 0.003(2) 0.006(3) -0.008(2)
C13S 0.042(6) 0.060(8) 0.063(8) 0.005(6) 0.008(5) -0.011(7)
C14S 0.048(5) 0.037(6) 0.026(5) -0.009(4) 0.000(4) 0.003(4)
O4S 0.030(3) 0.038(4) 0.033(4) 0.001(3) 0.003(3) 0.003(3)
C15S 0.050(7) 0.050(8) 0.110(11) 0.007(7) -0.022(7) 0.000(8)
C16S 0.069(11) 0.113(16) 0.160(18) 0.044(11) 0.038(12) 0.050(14)
O5S 0.104(9) 0.092(7) 0.078(7) 0.001(7) -0.010(6) 0.006(6)
C17S 0.091(11) 0.084(10) 0.080(9) -0.011(7) -0.001(8) 0.021(8)
C18S 0.089(11) 0.079(9) 0.067(8) -0.002(9) 0.000(8) -0.004(8)
C19S 0.113(14) 0.074(8) 0.069(8) 0.005(11) 0.015(9) 0.007(7)
C20S 0.097(11) 0.082(8) 0.091(9) -0.009(9) -0.024(9) 0.001(7)

loop_
_atom_type_symbol
_atom_type_description
_atom_type_scat_dispersion_real
_atom_type_scat_dispersion_imag
_atom_type_scat_source
C C 0.0033 0.0016 'International Tables Vol C Tables 4.2.6.8 and 6.1.1.4'
H H 0.0000 0.0000 'International Tables Vol C Tables 4.2.6.8 and 6.1.1.4'
Cl Cl 0.1484 0.1585 'International Tables Vol C Tables 4.2.6.8 and 6.1.1.4'
Cr Cr 0.3209 0.6236 'International Tables Vol C Tables 4.2.6.8 and 6.1.1.4'
K K 0.2009 0.2494 'International Tables Vol C Tables 4.2.6.8 and 6.1.1.4'
N N 0.0061 0.0033 'International Tables Vol C Tables 4.2.6.8 and 6.1.1.4'
O O 0.0106 0.0060 'International Tables Vol C Tables 4.2.6.8 and 6.1.1.4'

loop_
_geom_angle_atom_site_label_1
_geom_angle_atom_site_label_2
_geom_angle_atom_site_label_3
_geom_angle_site_symmetry_1
_geom_angle_site_symmetry_3
_geom_angle
_geom_angle_publ_flag
N1 Cr1 N2 . . 88.81(16) ?
N1 Cr1 Cl2 . . 169.13(12) ?
N2 Cr1 Cl2 . . 93.93(12) ?
N1 Cr1 Cl1 . . 91.66(11) ?
N2 Cr1 Cl1 . . 163.96(12) ?
Cl2 Cr1 Cl1 . . 82.83(5) ?
N1 Cr1 K2 . . 118.01(15) ?
N2 Cr1 K2 . . 51.78(18) ?
Cl2 Cr1 K2 . . 57.04(11) ?
Cl1 Cr1 K2 . . 114.78(15) ?
N1 Cr1 K2' . . 124.53(17) ?
N2 Cr1 K2' . . 53.02(15) ?
Cl2 Cr1 K2' . . 51.14(13) ?
Cl1 Cr1 K2' . . 114.90(10) ?
N4 Cr2 N3 . . 89.43(15) ?
N4 Cr2 Cl1 . . 168.02(12) ?
N3 Cr2 Cl1 . . 92.90(11) ?
N4 Cr2 Cl2 . . 91.85(11) ?
N3 Cr2 Cl2 . . 164.49(12) ?
Cl1 Cr2 Cl2 . . 82.81(5) ?
O1T K1 O2T . . 86.8(10) ?
O1S K1 O2S . . 75.7(5) ?
O1S K1 C3 . . 100.1(4) ?
O1T K1 C3 . . 107.9(5) ?
O2T K1 C3 . . 75.4(9) ?
O2S K1 C3 . . 75.7(2) ?
O1S K1 C39 . . 107.1(3) ?
O1T K1 C39 . . 101.0(5) ?
O2T K1 C39 . . 71.7(7) ?
O2S K1 C39 . . 76.4(2) ?
C3 K1 C39 . . 134.27(14) ?
O1S K1 C40 . . 88.5(3) ?
O1T K1 C40 . . 81.2(4) ?
O2T K1 C40 . . 87.7(9) ?
O2S K1 C40 . . 89.2(2) ?
C3 K1 C40 . . 159.96(14) ?
C39 K1 C40 . . 26.36(13) ?
O1S K1 C41 . . 98.8(4) ?
O1T K1 C41 . . 91.1(5) ?
O2T K1 C41 . . 112.1(8) ?
O2S K1 C41 . . 114.6(2) ?
C3 K1 C41 . . 160.22(13) ?
C39 K1 C41 . . 42.33(12) ?
C40 K1 C41 . . 25.79(12) ?
O1S K1 C4 . . 84.5(3) ?
O1T K1 C4 . . 91.7(4) ?
O2T K1 C4 . . 93.7(8) ?
O2S K1 C4 . . 91.2(2) ?
C3 K1 C4 . . 25.56(13) ?
C39 K1 C4 . . 159.82(13) ?
C40 K1 C4 . . 172.74(13) ?
C41 K1 C4 . . 154.14(13) ?
O1S K1 C38 . . 130.3(3) ?
O1T K1 C38 . . 123.3(4) ?
O2T K1 C38 . . 87.5(6) ?
O2S K1 C38 . . 94.37(19) ?
C3 K1 C38 . . 124.79(13) ?
C39 K1 C38 . . 25.77(12) ?
C40 K1 C38 . . 42.14(12) ?
C41 K1 C38 . . 41.10(12) ?
C4 K1 C38 . . 144.99(13) ?
O1S K1 C2 . . 124.6(3) ?
O1T K1 C2 . . 132.2(4) ?
O2T K1 C2 . . 88.6(9) ?
O2S K1 C2 . . 92.2(2) ?
C3 K1 C2 . . 26.20(13) ?
C39 K1 C2 . . 122.36(13) ?
C40 K1 C2 . . 146.08(13) ?
C41 K1 C2 . . 134.04(12) ?
C4 K1 C2 . . 41.16(12) ?
C38 K1 C2 . . 104.01(12) ?
O1S K1 N3 . . 123.7(4) ?
O1T K1 N3 . . 115.9(5) ?
O2T K1 N3 . . 112.0(6) ?
O2S K1 N3 . . 118.1(2) ?
C3 K1 N3 . . 135.73(12) ?
C39 K1 N3 . . 42.56(11) ?
C40 K1 N3 . . 42.22(11) ?
C41 K1 N3 . . 24.84(11) ?
C4 K1 N3 . . 142.29(12) ?
C38 K1 N3 . . 25.43(10) ?
C2 K1 N3 . . 109.91(11) ?
C1S O1S C4S . . 110.2(10) ?
C1S O1S K1 . . 119.5(9) ?
C4S O1S K1 . . 115.4(13) ?
O1S C1S C2S . . 107.5(9) ?
O1S C1S H1SA . . 110.2 ?
C2S C1S H1SA . . 110.2 ?
O1S C1S H1SB . . 110.2 ?
C2S C1S H1SB . . 110.2 ?
H1SA C1S H1SB . . 108.5 ?
C1S C2S C3S . . 107.4(11) ?
C1S C2S H2SA . . 110.2 ?
C3S C2S H2SA . . 110.2 ?
C1S C2S H2SB . . 110.2 ?
C3S C2S H2SB . . 110.2 ?
H2SA C2S H2SB . . 108.5 ?
C2S C3S C4S . . 105.4(11) ?
C2S C3S H3SA . . 110.7 ?
C4S C3S H3SA . . 110.7 ?
C2S C3S H3SB . . 110.7 ?
C4S C3S H3SB . . 110.7 ?
H3SA C3S H3SB . . 108.8 ?
O1S C4S C3S . . 107.1(11) ?
O1S C4S K1 . . 42.9(10) ?
C3S C4S K1 . . 139(2) ?
O1S C4S H4SA . . 110.3 ?
C3S C4S H4SA . . 110.3 ?
K1 C4S H4SA . . 71.4 ?
O1S C4S H4SB . . 110.3 ?
C3S C4S H4SB . . 110.3 ?
K1 C4S H4SB . . 107.3 ?
H4SA C4S H4SB . . 108.6 ?
C1T O1T C4T . . 109.5(13) ?
C1T O1T K1 . . 126.7(13) ?
C4T O1T K1 . . 120(2) ?
O1T C1T C2T . . 107.2(12) ?
O1T C1T H1TA . . 110.3 ?
C2T C1T H1TA . . 110.3 ?
O1T C1T H1TB . . 110.3 ?
C2T C1T H1TB . . 110.3 ?
H1TA C1T H1TB . . 108.5 ?
C3T C2T C1T . . 106.9(12) ?
C3T C2T H2TA . . 110.3 ?
C1T C2T H2TA . . 110.3 ?
C3T C2T H2TB . . 110.3 ?
C1T C2T H2TB . . 110.3 ?
H2TA C2T H2TB . . 108.6 ?
C2T C3T C4T . . 104.0(19) ?
C2T C3T H3TA . . 111.0 ?
C4T C3T H3TA . . 111.0 ?
C2T C3T H3TB . . 111.0 ?
C4T C3T H3TB . . 111.0 ?
H3TA C3T H3TB . . 109.0 ?
O1T C4T C3T . . 105.7(12) ?
O1T C4T H4TA . . 110.6 ?
C3T C4T H4TA . . 110.6 ?
O1T C4T H4TB . . 110.6 ?
C3T C4T H4TB . . 110.6 ?
H4TA C4T H4TB . . 108.7 ?
C8S O2S C5S . . 103.3(6) ?
C8S O2S K1 . . 103.6(4) ?
C5S O2S K1 . . 152.9(5) ?
O2S C5S C6S . . 107.6(8) ?
O2S C5S H5SA . . 110.2 ?
C6S C5S H5SA . . 110.2 ?
O2S C5S H5SB . . 110.2 ?
C6S C5S H5SB . . 110.2 ?
H5SA C5S H5SB . . 108.5 ?
C5S C6S C7S . . 104.2(8) ?
C5S C6S H6SA . . 110.9 ?
C7S C6S H6SA . . 110.9 ?
C5S C6S H6SB . . 110.9 ?
C7S C6S H6SB . . 110.9 ?
H6SA C6S H6SB . . 108.9 ?
C8S C7S C6S . . 103.0(8) ?
C8S C7S H7SA . . 111.2 ?
C6S C7S H7SA . . 111.2 ?
C8S C7S H7SB . . 111.2 ?
C6S C7S H7SB . . 111.2 ?
H7SA C7S H7SB . . 109.1 ?
O2S C8S C7S . . 105.6(7) ?
O2S C8S K1 . . 52.8(3) ?
C7S C8S K1 . . 140.6(5) ?
O2S C8S H8SA . . 110.6 ?
C7S C8S H8SA . . 110.6 ?
K1 C8S H8SA . . 108.2 ?
O2S C8S H8SB . . 110.6 ?
C7S C8S H8SB . . 110.6 ?
K1 C8S H8SB . . 61.7 ?
H8SA C8S H8SB . . 108.8 ?
C5T O2T C8T . . 105.9(16) ?
C5T O2T K1 . . 111.7(16) ?
C8T O2T K1 . . 142.3(18) ?
O2T C5T C6T . . 105.7(18) ?
O2T C5T H5TA . . 110.6 ?
C6T C5T H5TA . . 110.6 ?
O2T C5T H5TB . . 110.6 ?
C6T C5T H5TB . . 110.6 ?
H5TA C5T H5TB . . 108.7 ?
C5T C6T C7T . . 103.9(19) ?
C5T C6T H6TA . . 111.0 ?
C7T C6T H6TA . . 111.0 ?
C5T C6T H6TB . . 111.0 ?
C7T C6T H6TB . . 111.0 ?
H6TA C6T H6TB . . 109.0 ?
C8T C7T C6T . . 104.1(19) ?
C8T C7T H7TA . . 110.9 ?
C6T C7T H7TA . . 110.9 ?
C8T C7T H7TB . . 110.9 ?
C6T C7T H7TB . . 110.9 ?
H7TA C7T H7TB . . 108.9 ?
O2T C8T C7T . . 107.7(18) ?
O2T C8T H8TA . . 110.2 ?
C7T C8T H8TA . . 110.2 ?
O2T C8T H8TB . . 110.2 ?
C7T C8T H8TB . . 110.2 ?
H8TA C8T H8TB . . 108.5 ?
O3S K2 C7 . . 88.9(7) ?
O3S K2 C6 . . 116.3(7) ?
C7 K2 C6 . . 27.69(16) ?
O3S K2 C35 . . 85.5(6) ?
C7 K2 C35 . . 143.7(3) ?
C6 K2 C35 . . 135.8(3) ?
O3S K2 C34 . . 112.2(6) ?
C7 K2 C34 . . 134.1(2) ?
C6 K2 C34 . . 114.0(3) ?
C35 K2 C34 . . 27.34(15) ?
O3S K2 C8 . . 84.3(6) ?
C7 K2 C8 . . 26.96(16) ?
C6 K2 C8 . . 43.83(19) ?
C35 K2 C8 . . 166.2(4) ?
C34 K2 C8 . . 157.8(3) ?
O3S K2 N2 . . 127.5(6) ?
C7 K2 N2 . . 44.77(18) ?
C6 K2 N2 . . 26.75(14) ?
C35 K2 N2 . . 145.3(3) ?
C34 K2 N2 . . 118.0(3) ?
C8 K2 N2 . . 43.28(18) ?
O3S K2 C9 . . 106.2(6) ?
C7 K2 C9 . . 43.31(19) ?
C6 K2 C9 . . 42.46(18) ?
C35 K2 C9 . . 167.5(4) ?
C34 K2 C9 . . 141.5(4) ?
C8 K2 C9 . . 25.74(15) ?
N2 K2 C9 . . 25.41(14) ?
O3S K2 O1 . . 98.0(6) ?
C7 K2 O1 . . 69.58(18) ?
C6 K2 O1 . . 64.00(16) ?
C35 K2 O1 . . 75.7(2) ?
C34 K2 O1 . . 67.42(19) ?
C8 K2 O1 . . 96.5(2) ?
N2 K2 O1 . . 88.0(2) ?
C9 K2 O1 . . 106.1(2) ?
O3S K2 Cl2 . . 146.5(6) ?
C7 K2 Cl2 . . 106.0(3) ?
C6 K2 Cl2 . . 84.0(3) ?
C35 K2 Cl2 . . 98.1(3) ?
C34 K2 Cl2 . . 79.0(2) ?
C8 K2 Cl2 . . 95.5(3) ?
N2 K2 Cl2 . . 61.2(2) ?
C9 K2 Cl2 . . 69.8(2) ?
O1 K2 Cl2 . . 115.2(3) ?
O3S K2 C36 . . 84.4(6) ?
C7 K2 C36 . . 167.6(3) ?
C6 K2 C36 . . 155.0(3) ?
C35 K2 C36 . . 25.45(15) ?
C34 K2 C36 . . 41.56(18) ?
C8 K2 C36 . . 160.3(3) ?
N2 K2 C36 . . 145.6(4) ?
C9 K2 C36 . . 148.9(3) ?
O1 K2 C36 . . 101.0(3) ?
Cl2 K2 C36 . . 85.2(2) ?
O3S K2 N4 . . 123.3(6) ?
C7 K2 N4 . . 143.8(3) ?
C6 K2 N4 . . 116.9(3) ?
C35 K2 N4 . . 41.64(17) ?
C34 K2 N4 . . 24.25(13) ?
C8 K2 N4 . . 151.1(4) ?
N2 K2 N4 . . 108.9(3) ?
C9 K2 N4 . . 125.9(3) ?
O1 K2 N4 . . 88.3(2) ?
Cl2 K2 N4 . . 57.19(17) ?
C36 K2 N4 . . 39.49(16) ?
C12S O3S C9S . . 108.9(12) ?
C12S O3S K2 . . 120.1(13) ?
C9S O3S K2 . . 131.0(12) ?
C10S C9S O3S . . 105.5(11) ?
C10S C9S H9SA . . 110.6 ?
O3S C9S H9SA . . 110.7 ?
C10S C9S H9SB . . 110.6 ?
O3S C9S H9SB . . 110.6 ?
H9SA C9S H9SB . . 108.8 ?
C9S C10S C11S . . 104.7(12) ?
C9S C10S H10A . . 110.8 ?
C11S C10S H10A . . 110.8 ?
C9S C10S H10B . . 110.8 ?
C11S C10S H10B . . 110.8 ?
H10A C10S H10B . . 108.9 ?
C10S C11S C12S . . 98(2) ?
C10S C11S H11A . . 112.3 ?
C12S C11S H11A . . 112.3 ?
C10S C11S H11B . . 112.3 ?
C12S C11S H11B . . 112.3 ?
H11A C11S H11B . . 109.9 ?
O3S C12S C11S . . 106.3(13) ?
O3S C12S H12A . . 110.5 ?
C11S C12S H12A . . 110.5 ?
O3S C12S H12B . . 110.5 ?
C11S C12S H12B . . 110.5 ?
H12A C12S H12B . . 108.7 ?
O3T K2' C35 . . 87.2(4) ?
O3T K2' Cl2 . . 156.5(5) ?
C35 K2' Cl2 . . 100.5(2) ?
O3T K2' C8 . . 84.6(5) ?
C35 K2' C8 . . 151.8(3) ?
Cl2 K2' C8 . . 97.7(2) ?
O3T K2' C36 . . 86.5(5) ?
C35 K2' C36 . . 26.46(14) ?
Cl2 K2' C36 . . 90.7(2) ?
C8 K2' C36 . . 171.1(3) ?
O3T K2' C9 . . 106.9(5) ?
C35 K2' C9 . . 160.0(3) ?
Cl2 K2' C9 . . 72.19(17) ?
C8 K2' C9 . . 25.57(14) ?
C36 K2' C9 . . 162.0(3) ?
O3T K2' C7 . . 88.5(5) ?
C35 K2' C7 . . 127.5(3) ?
Cl2 K2' C7 . . 103.6(2) ?
C8 K2' C7 . . 25.61(14) ?
C36 K2' C7 . . 153.7(3) ?
C9 K2' C7 . . 41.71(16) ?
O3T K2' C34 . . 112.5(4) ?
C35 K2' C34 . . 26.26(13) ?
Cl2 K2' C34 . . 79.51(18) ?
C8 K2' C34 . . 142.9(3) ?
C36 K2' C34 . . 41.83(15) ?
C9 K2' C34 . . 135.3(3) ?
C7 K2' C34 . . 118.6(3) ?
O3T K2' O5S . 4_575 62.9(5) ?
C35 K2' O5S . 4_575 98.1(3) ?
Cl2 K2' O5S . 4_575 93.9(3) ?
C8 K2' O5S . 4_575 102.0(3) ?
C36 K2' O5S . 4_575 74.2(3) ?
C9 K2' O5S . 4_575 101.0(3) ?
C7 K2' O5S . 4_575 125.6(3) ?
C34 K2' O5S . 4_575 115.1(3) ?
O3T K2' N2 . . 126.1(5) ?
C35 K2' N2 . . 135.2(3) ?
Cl2 K2' N2 . . 61.82(14) ?
C8 K2' N2 . . 41.86(14) ?
C36 K2' N2 . . 146.9(3) ?
C9 K2' N2 . . 25.01(12) ?
C7 K2' N2 . . 41.92(15) ?
C34 K2' N2 . . 110.4(2) ?
O5S K2' N2 4_575 . 122.5(3) ?
O3T K2' C6 . . 113.1(5) ?
C35 K2' C6 . . 121.0(3) ?
Cl2 K2' C6 . . 81.98(18) ?
C8 K2' C6 . . 41.13(15) ?
C36 K2' C6 . . 144.3(3) ?
C9 K2' C6 . . 40.63(15) ?
C7 K2' C6 . . 25.11(14) ?
C34 K2' C6 . . 102.5(3) ?
O5S K2' C6 4_575 . 140.8(3) ?
N2 K2' C6 . . 25.05(12) ?
O3T K2' N4 . . 125.8(5) ?
C35 K2' N4 . . 41.60(14) ?
Cl2 K2' N4 . . 58.96(13) ?
C8 K2' N4 . . 148.0(3) ?
C36 K2' N4 . . 40.42(14) ?
C9 K2' N4 . . 127.2(2) ?
C7 K2' N4 . . 132.2(3) ?
C34 K2' N4 . . 24.37(11) ?
O5S K2' N4 4_575 . 101.1(3) ?
N2 K2' N4 . . 106.5(2) ?
C6 K2' N4 . . 109.5(2) ?
C12T O3T C9T . . 108.5(10) ?
C12T O3T K2' . . 129.0(10) ?
C9T O3T K2' . . 122.2(10) ?
O3T C9T C10T . . 107.0(9) ?
O3T C9T H9TA . . 110.3 ?
C10T C9T H9TA . . 110.3 ?
O3T C9T H9TB . . 110.3 ?
C10T C9T H9TB . . 110.3 ?
H9TA C9T H9TB . . 108.6 ?
C9T C10T C11T . . 102.7(10) ?
C9T C10T H10C . . 111.2 ?
C11T C10T H10C . . 111.2 ?
C9T C10T H10D . . 111.2 ?
C11T C10T H10D . . 111.2 ?
H10C C10T H10D . . 109.1 ?
C10T C11T C12T . . 99.6(14) ?
C10T C11T H11C . . 111.8 ?
C12T C11T H11C . . 111.8 ?
C10T C11T H11D . . 111.8 ?
C12T C11T H11D . . 111.8 ?
H11C C11T H11D . . 109.6 ?
O3T C12T C11T . . 106.1(9) ?
O3T C12T H12C . . 110.5 ?
C11T C12T H12C . . 110.5 ?
O3T C12T H12D . . 110.5 ?
C11T C12T H12D . . 110.5 ?
H12C C12T H12D . . 108.7 ?
Cr2 Cl1 Cr1 . . 84.34(4) ?
Cr2 Cl1 K1 . . 91.02(4) ?
Cr1 Cl1 K1 . . 93.85(4) ?
Cr1 Cl2 Cr2 . . 84.05(4) ?
Cr1 Cl2 K2' . . 91.52(16) ?
Cr2 Cl2 K2' . . 93.38(15) ?
Cr1 Cl2 K2 . . 84.71(14) ?
Cr2 Cl2 K2 . . 88.24(16) ?
C23 O1 C32 . . 115.2(3) ?
C23 O1 K2 . . 123.3(3) ?
C32 O1 K2 . . 117.3(3) ?
C5 N1 C2 . . 107.1(4) ?
C5 N1 Cr1 . . 133.8(3) ?
C2 N1 Cr1 . . 112.1(3) ?
C9 N2 C6 . . 106.5(4) ?
C9 N2 Cr1 . . 138.0(3) ?
C6 N2 Cr1 . . 112.8(3) ?
C9 N2 K2 . . 81.4(3) ?
C6 N2 K2 . . 70.9(3) ?
Cr1 N2 K2 . . 97.5(2) ?
C9 N2 K2' . . 76.0(3) ?
C6 N2 K2' . . 79.0(3) ?
Cr1 N2 K2' . . 97.06(18) ?
C41 N3 C38 . . 106.7(4) ?
C41 N3 Cr2 . . 137.6(3) ?
C38 N3 Cr2 . . 113.2(3) ?
C41 N3 K1 . . 75.7(2) ?
C38 N3 K1 . . 76.6(2) ?
Cr2 N3 K1 . . 99.75(14) ?
C37 N4 C34 . . 107.1(4) ?
C37 N4 Cr2 . . 135.8(3) ?
C34 N4 Cr2 . . 111.3(3) ?
C37 N4 K2' . . 78.7(3) ?
C34 N4 K2' . . 70.1(3) ?
Cr2 N4 K2' . . 94.36(17) ?
C37 N4 K2 . . 85.6(3) ?
C34 N4 K2 . . 63.4(3) ?
Cr2 N4 K2 . . 92.5(2) ?
C2 C1 C6 . . 124.2(4) ?
C2 C1 C18 . . 118.8(4) ?
C6 C1 C18 . . 114.6(4) ?
N1 C2 C3 . . 108.2(4) ?
N1 C2 C1 . . 122.0(4) ?
C3 C2 C1 . . 129.5(4) ?
N1 C2 K1 . . 89.7(3) ?
C3 C2 K1 . . 68.4(3) ?
C1 C2 K1 . . 113.8(3) ?
C4 C3 C2 . . 106.8(4) ?
C4 C3 K1 . . 85.8(3) ?
C2 C3 K1 . . 85.4(3) ?
C4 C3 H3 . . 122.6 ?
C2 C3 H3 . . 122.6 ?
K1 C3 H3 . . 122.6 ?
C3 C4 C5 . . 108.7(4) ?
C3 C4 K1 . . 68.6(3) ?
C5 C4 K1 . . 90.5(3) ?
C3 C4 H4 . . 123.9 ?
C5 C4 H4 . . 123.9 ?
K1 C4 H4 . . 123.9 ?
N1 C5 C4 . . 109.1(4) ?
N1 C5 C10 . . 122.7(4) ?
C4 C5 C10 . . 128.0(4) ?
N1 C5 K1 . . 78.2(3) ?
C4 C5 K1 . . 66.0(3) ?
C10 C5 K1 . . 126.0(3) ?
C7 C6 N2 . . 109.6(4) ?
C7 C6 C1 . . 127.1(4) ?
N2 C6 C1 . . 122.8(4) ?
C7 C6 K2 . . 74.9(3) ?
N2 C6 K2 . . 82.4(3) ?
C1 C6 K2 . . 117.0(3) ?
C7 C6 K2' . . 74.9(3) ?
N2 C6 K2' . . 76.0(3) ?
C1 C6 K2' . . 122.7(3) ?
C6 C7 C8 . . 106.6(4) ?
C6 C7 K2 . . 77.4(3) ?
C8 C7 K2 . . 83.0(3) ?
C6 C7 K2' . . 79.9(3) ?
C8 C7 K2' . . 75.5(3) ?
C6 C7 H7A . . 124.6 ?
C8 C7 H7A . . 124.6 ?
K2 C7 H7A . . 124.6 ?
C6 C7 H7B . . 125.4 ?
C8 C7 H7B . . 125.4 ?
K2' C7 H7B . . 125.4 ?
C9 C8 C7 . . 107.8(4) ?
C9 C8 K2 . . 81.7(3) ?
C7 C8 K2 . . 70.0(3) ?
C9 C8 K2' . . 78.5(3) ?
C7 C8 K2' . . 78.9(3) ?
C9 C8 H8A . . 125.3 ?
C7 C8 H8A . . 125.3 ?
K2 C8 H8A . . 125.3 ?
C9 C8 H8B . . 124.6 ?
C7 C8 H8B . . 124.6 ?
K2' C8 H8B . . 124.6 ?
N2 C9 C8 . . 109.4(4) ?
N2 C9 C14 . . 124.0(4) ?
C8 C9 C14 . . 126.5(4) ?
N2 C9 K2' . . 79.0(3) ?
C8 C9 K2' . . 76.0(3) ?
C14 C9 K2' . . 114.7(3) ?
N2 C9 K2 . . 73.2(3) ?
C8 C9 K2 . . 72.5(3) ?
C14 C9 K2 . . 123.3(3) ?
C5 C10 C13 . . 112.2(4) ?
C5 C10 C12 . . 110.5(4) ?
C13 C10 C12 . . 109.7(4) ?
C5 C10 C11 . . 107.9(4) ?
C13 C10 C11 . . 108.0(4) ?
C12 C10 C11 . . 108.4(4) ?
C10 C11 H11E . . 109.5 ?
C10 C11 H11F . . 109.5 ?
H11E C11 H11F . . 109.5 ?
C10 C11 H11G . . 109.5 ?
H11E C11 H11G . . 109.5 ?
H11F C11 H11G . . 109.5 ?
C10 C12 H12E . . 109.5 ?
C10 C12 H12F . . 109.5 ?
H12E C12 H12F . . 109.5 ?
C10 C12 H12G . . 109.5 ?
H12E C12 H12G . . 109.5 ?
H12F C12 H12G . . 109.5 ?
C10 C13 H13A . . 109.5 ?
C10 C13 H13B . . 109.5 ?
H13A C13 H13B . . 109.5 ?
C10 C13 H13C . . 109.5 ?
H13A C13 H13C . . 109.5 ?
H13B C13 H13C . . 109.5 ?
C16 C14 C9 . . 112.3(4) ?
C16 C14 C17 . . 109.8(4) ?
C9 C14 C17 . . 110.3(4) ?
C16 C14 C15 . . 108.1(4) ?
C9 C14 C15 . . 107.5(4) ?
C17 C14 C15 . . 108.7(4) ?
C14 C15 H15A . . 109.5 ?
C14 C15 H15B . . 109.5 ?
H15A C15 H15B . . 109.5 ?
C14 C15 H15C . . 109.5 ?
H15A C15 H15C . . 109.5 ?
H15B C15 H15C . . 109.5 ?
C14 C16 H16A . . 109.5 ?
C14 C16 H16B . . 109.5 ?
H16A C16 H16B . . 109.5 ?
C14 C16 H16C . . 109.5 ?
H16A C16 H16C . . 109.5 ?
H16B C16 H16C . . 109.5 ?
C14 C17 H17A . . 109.5 ?
C14 C17 H17B . . 109.5 ?
H17A C17 H17B . . 109.5 ?
C14 C17 H17C . . 109.5 ?
H17A C17 H17C . . 109.5 ?
H17B C17 H17C . . 109.5 ?
C23 C18 C19 . . 117.5(5) ?
C23 C18 C1 . . 122.9(4) ?
C19 C18 C1 . . 119.5(4) ?
C20 C19 C18 . . 121.4(5) ?
C20 C19 H19 . . 119.3 ?
C18 C19 H19 . . 119.3 ?
C19 C20 C21 . . 120.5(5) ?
C19 C20 H20 . . 119.7 ?
C21 C20 H20 . . 119.7 ?
C20 C21 C22 . . 119.5(5) ?
C20 C21 H21 . . 120.2 ?
C22 C21 H21 . . 120.2 ?
C21 C22 C23 . . 118.4(5) ?
C21 C22 C24 . . 123.1(5) ?
C23 C22 C24 . . 118.4(5) ?
C18 C23 O1 . . 118.2(4) ?
C18 C23 C22 . . 122.4(5) ?
O1 C23 C22 . . 119.4(4) ?
C27 C24 C26 . . 111.8(5) ?
C27 C24 C22 . . 106.9(4) ?
C26 C24 C22 . . 112.6(5) ?
C27 C24 C25 . . 109.0(5) ?
C26 C24 C25 . . 108.8(5) ?
C22 C24 C25 . . 107.5(4) ?
C24 C25 H25A . . 109.5 ?
C24 C25 H25B . . 109.5 ?
H25A C25 H25B . . 109.5 ?
C24 C25 H25C . . 109.5 ?
H25A C25 H25C . . 109.5 ?
H25B C25 H25C . . 109.5 ?
C24 C26 H26A . . 109.5 ?
C24 C26 H26B . . 109.5 ?
H26A C26 H26B . . 109.5 ?
C24 C26 H26C . . 109.5 ?
H26A C26 H26C . . 109.5 ?
H26B C26 H26C . . 109.5 ?
C28 C27 C32 . . 117.4(5) ?
C28 C27 C24 . . 124.9(5) ?
C32 C27 C24 . . 117.7(4) ?
C29 C28 C27 . . 121.8(5) ?
C29 C28 H28 . . 119.1 ?
C27 C28 H28 . . 119.1 ?
C28 C29 C30 . . 119.6(5) ?
C28 C29 H29 . . 120.2 ?
C30 C29 H29 . . 120.2 ?
C31 C30 C29 . . 121.7(5) ?
C31 C30 H30 . . 119.1 ?
C29 C30 H30 . . 119.1 ?
C30 C31 C32 . . 117.1(4) ?
C30 C31 C33 . . 119.4(4) ?
C32 C31 C33 . . 123.4(4) ?
C31 C32 O1 . . 117.7(4) ?
C31 C32 C27 . . 122.3(4) ?
O1 C32 C27 . . 120.0(4) ?
C34 C33 C38 . . 124.3(4) ?
C34 C33 C31 . . 115.7(4) ?
C38 C33 C31 . . 117.0(4) ?
N4 C34 C35 . . 109.2(4) ?
N4 C34 C33 . . 123.6(4) ?
C35 C34 C33 . . 126.9(4) ?
N4 C34 K2 . . 92.4(3) ?
C35 C34 K2 . . 72.4(3) ?
C33 C34 K2 . . 108.8(3) ?
N4 C34 K2' . . 85.5(3) ?
C35 C34 K2' . . 70.1(3) ?
C33 C34 K2' . . 116.9(3) ?
C36 C35 C34 . . 105.9(4) ?
C36 C35 K2 . . 91.4(3) ?
C34 C35 K2 . . 80.3(3) ?
C36 C35 K2' . . 82.2(3) ?
C34 C35 K2' . . 83.7(3) ?
C36 C35 H35 . . 122.8 ?
C34 C35 H35 . . 122.8 ?
K2 C35 H35 . . 122.8 ?
C36 C35 H35A . . 123.9 ?
C34 C35 H35A . . 123.9 ?
K2' C35 H35A . . 123.9 ?
C37 C36 C35 . . 108.4(4) ?
C37 C36 K2' . . 87.7(3) ?
C35 C36 K2' . . 71.3(3) ?
C37 C36 K2 . . 89.8(3) ?
C35 C36 K2 . . 63.1(3) ?
C37 C36 H36 . . 124.8 ?
C35 C36 H36 . . 124.8 ?
K2 C36 H36 . . 124.8 ?
C37 C36 H36A . . 124.1 ?
C35 C36 H36A . . 124.1 ?
K2' C36 H36A . . 124.1 ?
C36 C37 N4 . . 109.3(4) ?
C36 C37 C42 . . 127.8(4) ?
N4 C37 C42 . . 122.7(4) ?
C36 C37 K2' . . 68.2(3) ?
N4 C37 K2' . . 77.6(3) ?
C42 C37 K2' . . 124.4(3) ?
C39 C38 N3 . . 108.6(4) ?
C39 C38 C33 . . 128.7(4) ?
N3 C38 C33 . . 122.4(4) ?
C39 C38 K1 . . 72.1(3) ?
N3 C38 K1 . . 78.0(2) ?
C33 C38 K1 . . 121.5(3) ?
C40 C39 C38 . . 107.2(4) ?
C40 C39 K1 . . 76.9(3) ?
C38 C39 K1 . . 82.1(3) ?
C40 C39 H39 . . 124.6 ?
C38 C39 H39 . . 124.6 ?
K1 C39 H39 . . 124.6 ?
C41 C40 C39 . . 107.4(4) ?
C41 C40 K1 . . 80.9(3) ?
C39 C40 K1 . . 76.7(3) ?
C41 C40 H40 . . 124.8 ?
C39 C40 H40 . . 124.8 ?
K1 C40 H40 . . 124.8 ?
N3 C41 C40 . . 110.0(4) ?
N3 C41 C46 . . 123.6(4) ?
C40 C41 C46 . . 126.4(4) ?
N3 C41 K1 . . 79.5(2) ?
C40 C41 K1 . . 73.3(3) ?
C46 C41 K1 . . 117.3(3) ?
C37 C42 C45 . . 111.3(4) ?
C37 C42 C43 . . 108.1(4) ?
C45 C42 C43 . . 108.5(5) ?
C37 C42 C44 . . 111.3(4) ?
C45 C42 C44 . . 109.3(5) ?
C43 C42 C44 . . 108.2(4) ?
C42 C43 H43A . . 109.5 ?
C42 C43 H43B . . 109.5 ?
H43A C43 H43B . . 109.5 ?
C42 C43 H43C . . 109.5 ?
H43A C43 H43C . . 109.5 ?
H43B C43 H43C . . 109.5 ?
C42 C44 H44A . . 109.5 ?
C42 C44 H44B . . 109.5 ?
H44A C44 H44B . . 109.5 ?
C42 C44 H44C . . 109.5 ?
H44A C44 H44C . . 109.5 ?
H44B C44 H44C . . 109.5 ?
C42 C45 H45A . . 109.5 ?
C42 C45 H45B . . 109.5 ?
H45A C45 H45B . . 109.5 ?
C42 C45 H45C . . 109.5 ?
H45A C45 H45C . . 109.5 ?
H45B C45 H45C . . 109.5 ?
C41 C46 C48 . . 112.3(4) ?
C41 C46 C47 . . 107.7(4) ?
C48 C46 C47 . . 108.3(4) ?
C41 C46 C49 . . 111.0(4) ?
C48 C46 C49 . . 110.2(4) ?
C47 C46 C49 . . 107.1(4) ?
C46 C47 H47A . . 109.5 ?
C46 C47 H47B . . 109.5 ?
H47A C47 H47B . . 109.5 ?
C46 C47 H47C . . 109.5 ?
H47A C47 H47C . . 109.5 ?
H47B C47 H47C . . 109.5 ?
C46 C48 H48A . . 109.5 ?
C46 C48 H48B . . 109.5 ?
H48A C48 H48B . . 109.5 ?
C46 C48 H48C . . 109.5 ?
H48A C48 H48C . . 109.5 ?
H48B C48 H48C . . 109.5 ?
C46 C49 H49A . . 109.5 ?
C46 C49 H49B . . 109.5 ?
H49A C49 H49B . . 109.5 ?
C46 C49 H49C . . 109.5 ?
H49A C49 H49C . . 109.5 ?
H49B C49 H49C . . 109.5 ?
C14S C13S H13D . . 109.5 ?
C14S C13S H13E . . 109.5 ?
H13D C13S H13E . . 109.5 ?
C14S C13S H13F . . 109.5 ?
H13D C13S H13F . . 109.5 ?
H13E C13S H13F . . 109.5 ?
O4S C14S C13S . . 108.6(8) ?
O4S C14S H14A . . 110.0 ?
C13S C14S H14A . . 110.0 ?
O4S C14S H14B . . 110.0 ?
C13S C14S H14B . . 110.0 ?
H14A C14S H14B . . 108.4 ?
C15S O4S C14S . . 102.9(11) ?
O4S C15S C16S . . 106.0(14) ?
O4S C15S H15D . . 110.5 ?
C16S C15S H15D . . 110.5 ?
O4S C15S H15E . . 110.5 ?
C16S C15S H15E . . 110.5 ?
H15D C15S H15E . . 108.7 ?
C15S C16S H16D . . 109.5 ?
C15S C16S H16E . . 109.5 ?
H16D C16S H16E . . 109.5 ?
C15S C16S H16F . . 109.5 ?
H16D C16S H16F . . 109.5 ?
H16E C16S H16F . . 109.5 ?
C17S O5S C20S . . 104.4(13) ?
O5S C17S C18S . . 99.1(13) ?
O5S C17S H17D . . 112.0 ?
C18S C17S H17D . . 112.0 ?
O5S C17S H17E . . 112.0 ?
C18S C17S H17E . . 112.0 ?
H17D C17S H17E . . 109.6 ?
C17S C18S C19S . . 99.0(13) ?
C17S C18S H18A . . 112.0 ?
C19S C18S H18A . . 112.0 ?
C17S C18S H18B . . 112.0 ?
C19S C18S H18B . . 112.0 ?
H18A C18S H18B . . 109.7 ?
C20S C19S C18S . . 101.0(12) ?
C20S C19S H19A . . 111.6 ?
C18S C19S H19A . . 111.6 ?
C20S C19S H19B . . 111.6 ?
C18S C19S H19B . . 111.6 ?
H19A C19S H19B . . 109.4 ?
O5S C20S C19S . . 105.7(13) ?
O5S C20S H20A . . 110.6 ?
C19S C20S H20A . . 110.6 ?
O5S C20S H20B . . 110.6 ?
C19S C20S H20B . . 110.6 ?
H20A C20S H20B . . 108.7 ?

loop_
_geom_bond_atom_site_label_1
_geom_bond_atom_site_label_2
_geom_bond_site_symmetry_2
_geom_bond_distance
_geom_bond_publ_flag
Cr1 N1 . 2.000(4) ?
Cr1 N2 . 2.002(4) ?
Cr1 Cl2 . 2.4170(14) ?
Cr1 Cl1 . 2.4200(14) ?
Cr1 K2 . 3.888(10) ?
Cr1 K2' . 3.983(7) ?
Cr2 N4 . 2.001(4) ?
Cr2 N3 . 2.005(4) ?
Cr2 Cl1 . 2.4105(14) ?
Cr2 Cl2 . 2.4274(14) ?
K1 O1S . 2.668(8) ?
K1 O1T . 2.672(13) ?
K1 O2T . 2.860(15) ?
K1 O2S . 2.877(5) ?
K1 C3 . 2.987(5) ?
K1 C39 . 3.074(5) ?
K1 C40 . 3.077(5) ?
K1 C41 . 3.171(5) ?
K1 C4 . 3.199(5) ?
K1 C38 . 3.199(5) ?
K1 C2 . 3.203(5) ?
K1 N3 . 3.218(4) ?
O1S C1S . 1.416(15) ?
O1S C4S . 1.447(13) ?
C1S C2S . 1.476(14) ?
C1S H1SA . 0.9900 ?
C1S H1SB . 0.9900 ?
C2S C3S . 1.487(19) ?
C2S H2SA . 0.9900 ?
C2S H2SB . 0.9900 ?
C3S C4S . 1.511(12) ?
C3S H3SA . 0.9900 ?
C3S H3SB . 0.9900 ?
C4S H4SA . 0.9900 ?
C4S H4SB . 0.9900 ?
O1T C1T . 1.411(18) ?
O1T C4T . 1.451(15) ?
C1T C2T . 1.509(17) ?
C1T H1TA . 0.9900 ?
C1T H1TB . 0.9900 ?
C2T C3T . 1.49(2) ?
C2T H2TA . 0.9900 ?
C2T H2TB . 0.9900 ?
C3T C4T . 1.513(16) ?
C3T H3TA . 0.9900 ?
C3T H3TB . 0.9900 ?
C4T H4TA . 0.9900 ?
C4T H4TB . 0.9900 ?
O2S C8S . 1.442(10) ?
O2S C5S . 1.444(10) ?
C5S C6S . 1.500(14) ?
C5S H5SA . 0.9900 ?
C5S H5SB . 0.9900 ?
C6S C7S . 1.547(13) ?
C6S H6SA . 0.9900 ?
C6S H6SB . 0.9900 ?
C7S C8S . 1.525(10) ?
C7S H7SA . 0.9900 ?
C7S H7SB . 0.9900 ?
C8S H8SA . 0.9900 ?
C8S H8SB . 0.9900 ?
O2T C5T . 1.43(2) ?
O2T C8T . 1.434(19) ?
C5T C6T . 1.51(2) ?
C5T H5TA . 0.9900 ?
C5T H5TB . 0.9900 ?
C6T C7T . 1.54(2) ?
C6T H6TA . 0.9900 ?
C6T H6TB . 0.9900 ?
C7T C8T . 1.52(2) ?
C7T H7TA . 0.9900 ?
C7T H7TB . 0.9900 ?
C8T H8TA . 0.9900 ?
C8T H8TB . 0.9900 ?
K2 O3S . 2.653(19) ?
K2 C7 . 2.904(10) ?
K2 C6 . 2.936(10) ?
K2 C35 . 2.938(11) ?
K2 C34 . 3.038(11) ?
K2 C8 . 3.067(11) ?
K2 N2 . 3.081(10) ?
K2 C9 . 3.183(11) ?
K2 O1 . 3.183(7) ?
K2 Cl2 . 3.276(10) ?
K2 C36 . 3.293(11) ?
K2 N4 . 3.396(11) ?
O3S C12S . 1.416(16) ?
O3S C9S . 1.458(14) ?
C9S C10S . 1.446(15) ?
C9S H9SA . 0.9900 ?
C9S H9SB . 0.9900 ?
C10S C11S . 1.535(17) ?
C10S H10A . 0.9900 ?
C10S H10B . 0.9900 ?
C11S C12S . 1.54(2) ?
C11S H11A . 0.9900 ?
C11S H11B . 0.9900 ?
C12S H12A . 0.9900 ?
C12S H12B . 0.9900 ?
K2' O3T . 2.594(14) ?
K2' C35 . 3.009(8) ?
K2' Cl2 . 3.103(7) ?
K2' C8 . 3.139(8) ?
K2' C36 . 3.147(8) ?
K2' C9 . 3.170(8) ?
K2' C7 . 3.181(9) ?
K2' C34 . 3.181(8) ?
K2' O5S 4_575 3.193(16) ?
K2' N2 . 3.206(8) ?
K2' C6 . 3.243(9) ?
K2' N4 . 3.373(8) ?
O3T C12T . 1.417(14) ?
O3T C9T . 1.455(13) ?
C9T C10T . 1.471(13) ?
C9T H9TA . 0.9900 ?
C9T H9TB . 0.9900 ?
C10T C11T . 1.534(15) ?
C10T H10C . 0.9900 ?
C10T H10D . 0.9900 ?
C11T C12T . 1.535(16) ?
C11T H11C . 0.9900 ?
C11T H11D . 0.9900 ?
C12T H12C . 0.9900 ?
C12T H12D . 0.9900 ?
O1 C23 . 1.395(6) ?
O1 C32 . 1.405(6) ?
N1 C5 . 1.378(6) ?
N1 C2 . 1.408(6) ?
N2 C9 . 1.381(6) ?
N2 C6 . 1.399(6) ?
N3 C41 . 1.375(6) ?
N3 C38 . 1.413(6) ?
N4 C37 . 1.389(6) ?
N4 C34 . 1.396(6) ?
C1 C2 . 1.428(7) ?
C1 C6 . 1.447(7) ?
C1 C18 . 1.498(7) ?
C2 C3 . 1.419(7) ?
C3 C4 . 1.384(7) ?
C3 H3 . 1.0000 ?
C4 C5 . 1.395(7) ?
C4 H4 . 1.0000 ?
C5 C10 . 1.518(7) ?
C6 C7 . 1.398(7) ?
C7 C8 . 1.401(7) ?
C7 H7A . 1.0000 ?
C7 H7B . 1.0000 ?
C8 C9 . 1.397(7) ?
C8 H8A . 1.0000 ?
C8 H8B . 1.0000 ?
C9 C14 . 1.529(7) ?
C10 C13 . 1.529(7) ?
C10 C12 . 1.541(7) ?
C10 C11 . 1.546(7) ?
C11 H11E . 0.9800 ?
C11 H11F . 0.9800 ?
C11 H11G . 0.9800 ?
C12 H12E . 0.9800 ?
C12 H12F . 0.9800 ?
C12 H12G . 0.9800 ?
C13 H13A . 0.9800 ?
C13 H13B . 0.9800 ?
C13 H13C . 0.9800 ?
C14 C16 . 1.521(7) ?
C14 C17 . 1.538(7) ?
C14 C15 . 1.547(7) ?
C15 H15A . 0.9800 ?
C15 H15B . 0.9800 ?
C15 H15C . 0.9800 ?
C16 H16A . 0.9800 ?
C16 H16B . 0.9800 ?
C16 H16C . 0.9800 ?
C17 H17A . 0.9800 ?
C17 H17B . 0.9800 ?
C17 H17C . 0.9800 ?
C18 C23 . 1.388(7) ?
C18 C19 . 1.388(7) ?
C19 C20 . 1.381(7) ?
C19 H19 . 0.9500 ?
C20 C21 . 1.391(8) ?
C20 H20 . 0.9500 ?
C21 C22 . 1.398(8) ?
C21 H21 . 0.9500 ?
C22 C23 . 1.401(7) ?
C22 C24 . 1.530(8) ?
C24 C27 . 1.513(7) ?
C24 C26 . 1.525(7) ?
C24 C25 . 1.557(8) ?
C25 H25A . 0.9800 ?
C25 H25B . 0.9800 ?
C25 H25C . 0.9800 ?
C26 H26A . 0.9800 ?
C26 H26B . 0.9800 ?
C26 H26C . 0.9800 ?
C27 C28 . 1.382(7) ?
C27 C32 . 1.413(7) ?
C28 C29 . 1.367(8) ?
C28 H28 . 0.9500 ?
C29 C30 . 1.389(7) ?
C29 H29 . 0.9500 ?
C30 C31 . 1.389(7) ?
C30 H30 . 0.9500 ?
C31 C32 . 1.394(7) ?
C31 C33 . 1.491(6) ?
C33 C34 . 1.422(7) ?
C33 C38 . 1.430(6) ?
C34 C35 . 1.416(7) ?
C35 C36 . 1.415(7) ?
C35 H35 . 1.0000 ?
C35 H35A . 1.0000 ?
C36 C37 . 1.384(7) ?
C36 H36 . 1.0000 ?
C36 H36A . 1.0000 ?
C37 C42 . 1.516(7) ?
C38 C39 . 1.404(7) ?
C39 C40 . 1.403(7) ?
C39 H39 . 1.0000 ?
C40 C41 . 1.397(7) ?
C40 H40 . 1.0000 ?
C41 C46 . 1.519(6) ?
C42 C45 . 1.524(8) ?
C42 C43 . 1.529(7) ?
C42 C44 . 1.533(8) ?
C43 H43A . 0.9800 ?
C43 H43B . 0.9800 ?
C43 H43C . 0.9800 ?
C44 H44A . 0.9800 ?
C44 H44B . 0.9800 ?
C44 H44C . 0.9800 ?
C45 H45A . 0.9800 ?
C45 H45B . 0.9800 ?
C45 H45C . 0.9800 ?
C46 C48 . 1.523(7) ?
C46 C47 . 1.542(7) ?
C46 C49 . 1.561(7) ?
C47 H47A . 0.9800 ?
C47 H47B . 0.9800 ?
C47 H47C . 0.9800 ?
C48 H48A . 0.9800 ?
C48 H48B . 0.9800 ?
C48 H48C . 0.9800 ?
C49 H49A . 0.9800 ?
C49 H49B . 0.9800 ?
C49 H49C . 0.9800 ?
C13S C14S . 1.534(15) ?
C13S H13D . 0.9800 ?
C13S H13E . 0.9800 ?
C13S H13F . 0.9800 ?
C14S O4S . 1.391(11) ?
C14S H14A . 0.9900 ?
C14S H14B . 0.9900 ?
O4S C15S . 1.371(14) ?
C15S C16S . 1.57(2) ?
C15S H15D . 0.9900 ?
C15S H15E . 0.9900 ?
C16S H16D . 0.9800 ?
C16S H16E . 0.9800 ?
C16S H16F . 0.9800 ?
O5S C17S . 1.494(17) ?
O5S C20S . 1.508(17) ?
C17S C18S . 1.51(2) ?
C17S H17D . 0.9900 ?
C17S H17E . 0.9900 ?
C18S C19S . 1.54(3) ?
C18S H18A . 0.9900 ?
C18S H18B . 0.9900 ?
C19S C20S . 1.52(2) ?
C19S H19A . 0.9900 ?
C19S H19B . 0.9900 ?
C20S H20A . 0.9900 ?
C20S H20B . 0.9900 ?

loop_
_geom_torsion_atom_site_label_1
_geom_torsion_atom_site_label_2
_geom_torsion_atom_site_label_3
_geom_torsion_atom_site_label_4
_geom_torsion_site_symmetry_1
_geom_torsion_site_symmetry_2
_geom_torsion_site_symmetry_3
_geom_torsion_site_symmetry_4
_geom_torsion
_geom_torsion_publ_flag
C4S O1S C1S C2S . . . . -14(3) ?
K1 O1S C1S C2S . . . . -151.5(14) ?
O1S C1S C2S C3S . . . . 16(3) ?
C1S C2S C3S C4S . . . . -11(3) ?
C1S O1S C4S C3S . . . . 7(4) ?
K1 O1S C4S C3S . . . . 146(2) ?
C1S O1S C4S K1 . . . . -139(3) ?
C2S C3S C4S O1S . . . . 3(4) ?
C2S C3S C4S K1 . . . . 38(4) ?
C4T O1T C1T C2T . . . . 13(4) ?
K1 O1T C1T C2T . . . . -143.8(19) ?
O1T C1T C2T C3T . . . . 3(4) ?
C1T C2T C3T C4T . . . . -18(5) ?
C1T O1T C4T C3T . . . . -25(5) ?
K1 O1T C4T C3T . . . . 134(3) ?
C2T C3T C4T O1T . . . . 25(5) ?
C8S O2S C5S C6S . . . . -36.9(12) ?
K1 O2S C5S C6S . . . . 150.7(15) ?
O2S C5S C6S C7S . . . . 18.2(14) ?
C5S C6S C7S C8S . . . . 6.5(12) ?
C5S O2S C8S C7S . . . . 40.9(10) ?
K1 O2S C8S C7S . . . . -142.7(5) ?
C5S O2S C8S K1 . . . . -176.4(10) ?
C6S C7S C8S O2S . . . . -29.1(10) ?
C6S C7S C8S K1 . . . . -78.7(11) ?
C8T O2T C5T C6T . . . . -37(4) ?
K1 O2T C5T C6T . . . . 145(2) ?
O2T C5T C6T C7T . . . . 30(4) ?
C5T C6T C7T C8T . . . . -12(6) ?
C5T O2T C8T C7T . . . . 29(5) ?
K1 O2T C8T C7T . . . . -154(5) ?
C6T C7T C8T O2T . . . . -10(6) ?
C12S O3S C9S C10S . . . . 10(4) ?
K2 O3S C9S C10S . . . . -168.1(18) ?
O3S C9S C10S C11S . . . . -33(2) ?
C9S C10S C11S C12S . . . . 41(3) ?
C9S O3S C12S C11S . . . . 17(6) ?
K2 O3S C12S C11S . . . . -165(3) ?
C10S C11S C12S O3S . . . . -34(5) ?
C12T O3T C9T C10T . . . . -8(3) ?
K2' O3T C9T C10T . . . . 165.2(12) ?
O3T C9T C10T C11T . . . . 30.3(18) ?
C9T C10T C11T C12T . . . . -38.9(19) ?
C9T O3T C12T C11T . . . . -18(3) ?
K2' O3T C12T C11T . . . . 169.5(16) ?
C10T C11T C12T O3T . . . . 35(3) ?
C5 N1 C2 C3 . . . . 2.5(5) ?
Cr1 N1 C2 C3 . . . . -152.7(3) ?
C5 N1 C2 C1 . . . . -172.3(4) ?
Cr1 N1 C2 C1 . . . . 32.6(5) ?
C5 N1 C2 K1 . . . . 69.5(3) ?
Cr1 N1 C2 K1 . . . . -85.6(2) ?
C6 C1 C2 N1 . . . . 13.7(7) ?
C18 C1 C2 N1 . . . . 175.1(4) ?
C6 C1 C2 C3 . . . . -159.8(5) ?
C18 C1 C2 C3 . . . . 1.5(7) ?
C6 C1 C2 K1 . . . . 119.3(4) ?
C18 C1 C2 K1 . . . . -79.4(4) ?
N1 C2 C3 C4 . . . . -2.1(5) ?
C1 C2 C3 C4 . . . . 172.1(5) ?
K1 C2 C3 C4 . . . . -84.2(3) ?
N1 C2 C3 K1 . . . . 82.1(3) ?
C1 C2 C3 K1 . . . . -103.6(5) ?
C2 C3 C4 C5 . . . . 0.9(5) ?
K1 C3 C4 C5 . . . . -83.0(4) ?
C2 C3 C4 K1 . . . . 83.9(3) ?
C2 N1 C5 C4 . . . . -1.9(5) ?
Cr1 N1 C5 C4 . . . . 145.4(4) ?
C2 N1 C5 C10 . . . . 173.5(4) ?
Cr1 N1 C5 C10 . . . . -39.2(7) ?
C2 N1 C5 K1 . . . . -61.1(3) ?
Cr1 N1 C5 K1 . . . . 86.2(4) ?
C3 C4 C5 N1 . . . . 0.6(5) ?
K1 C4 C5 N1 . . . . -67.0(3) ?
C3 C4 C5 C10 . . . . -174.5(5) ?
K1 C4 C5 C10 . . . . 117.9(5) ?
C3 C4 C5 K1 . . . . 67.6(3) ?
C9 N2 C6 C7 . . . . -3.5(5) ?
Cr1 N2 C6 C7 . . . . 161.2(3) ?
K2 N2 C6 C7 . . . . 70.9(4) ?
K2' N2 C6 C7 . . . . 68.1(4) ?
C9 N2 C6 C1 . . . . 168.2(4) ?
Cr1 N2 C6 C1 . . . . -27.1(5) ?
K2 N2 C6 C1 . . . . -117.3(5) ?
K2' N2 C6 C1 . . . . -120.1(4) ?
C9 N2 C6 K2 . . . . -74.5(4) ?
Cr1 N2 C6 K2 . . . . 90.3(3) ?
C9 N2 C6 K2' . . . . -71.7(3) ?
Cr1 N2 C6 K2' . . . . 93.1(2) ?
C2 C1 C6 C7 . . . . 153.2(5) ?
C18 C1 C6 C7 . . . . -8.9(7) ?
C2 C1 C6 N2 . . . . -17.0(7) ?
C18 C1 C6 N2 . . . . -179.1(4) ?
C2 C1 C6 K2 . . . . -115.8(5) ?
C18 C1 C6 K2 . . . . 82.2(5) ?
C2 C1 C6 K2' . . . . -111.1(5) ?
C18 C1 C6 K2' . . . . 86.8(5) ?
N2 C6 C7 C8 . . . . 2.6(6) ?
C1 C6 C7 C8 . . . . -168.6(5) ?
K2 C6 C7 C8 . . . . 78.7(4) ?
K2' C6 C7 C8 . . . . 71.5(4) ?
N2 C6 C7 K2 . . . . -76.0(4) ?
C1 C6 C7 K2 . . . . 112.7(5) ?
N2 C6 C7 K2' . . . . -68.8(4) ?
C1 C6 C7 K2' . . . . 119.9(5) ?
C6 C7 C8 C9 . . . . -0.7(6) ?
K2 C7 C8 C9 . . . . 73.9(4) ?
K2' C7 C8 C9 . . . . 73.9(4) ?
C6 C7 C8 K2 . . . . -74.6(4) ?
C6 C7 C8 K2' . . . . -74.6(4) ?
C6 N2 C9 C8 . . . . 3.1(5) ?
Cr1 N2 C9 C8 . . . . -155.7(4) ?
K2 N2 C9 C8 . . . . -63.9(4) ?
K2' N2 C9 C8 . . . . -70.7(4) ?
C6 N2 C9 C14 . . . . -173.8(4) ?
Cr1 N2 C9 C14 . . . . 27.5(7) ?
K2 N2 C9 C14 . . . . 119.2(5) ?
K2' N2 C9 C14 . . . . 112.5(5) ?
C6 N2 C9 K2' . . . . 73.8(3) ?
Cr1 N2 C9 K2' . . . . -85.0(4) ?
C6 N2 C9 K2 . . . . 67.0(3) ?
Cr1 N2 C9 K2 . . . . -91.7(4) ?
C7 C8 C9 N2 . . . . -1.5(6) ?
K2 C8 C9 N2 . . . . 64.4(3) ?
K2' C8 C9 N2 . . . . 72.7(4) ?
C7 C8 C9 C14 . . . . 175.3(5) ?
K2 C8 C9 C14 . . . . -118.9(5) ?
K2' C8 C9 C14 . . . . -110.5(5) ?
C7 C8 C9 K2' . . . . -74.2(4) ?
C7 C8 C9 K2 . . . . -65.8(4) ?
N1 C5 C10 C13 . . . . -2.8(7) ?
C4 C5 C10 C13 . . . . 171.7(5) ?
K1 C5 C10 C13 . . . . -102.4(4) ?
N1 C5 C10 C12 . . . . 120.0(5) ?
C4 C5 C10 C12 . . . . -65.5(6) ?
K1 C5 C10 C12 . . . . 20.4(5) ?
N1 C5 C10 C11 . . . . -121.6(5) ?
C4 C5 C10 C11 . . . . 52.9(7) ?
K1 C5 C10 C11 . . . . 138.8(4) ?
N2 C9 C14 C16 . . . . 12.3(7) ?
C8 C9 C14 C16 . . . . -164.0(5) ?
K2' C9 C14 C16 . . . . 105.5(4) ?
K2 C9 C14 C16 . . . . 103.8(5) ?
N2 C9 C14 C17 . . . . -110.5(5) ?
C8 C9 C14 C17 . . . . 73.2(6) ?
K2' C9 C14 C17 . . . . -17.3(5) ?
K2 C9 C14 C17 . . . . -19.0(6) ?
N2 C9 C14 C15 . . . . 131.1(5) ?
C8 C9 C14 C15 . . . . -45.2(7) ?
K2' C9 C14 C15 . . . . -135.7(4) ?
K2 C9 C14 C15 . . . . -137.4(4) ?
C2 C1 C18 C23 . . . . 126.9(5) ?
C6 C1 C18 C23 . . . . -70.0(6) ?
C2 C1 C18 C19 . . . . -56.9(6) ?
C6 C1 C18 C19 . . . . 106.2(5) ?
C23 C18 C19 C20 . . . . 0.5(8) ?
C1 C18 C19 C20 . . . . -175.8(5) ?
C18 C19 C20 C21 . . . . 2.6(9) ?
C19 C20 C21 C22 . . . . -1.8(9) ?
C20 C21 C22 C23 . . . . -1.9(8) ?
C20 C21 C22 C24 . . . . 175.6(5) ?
C19 C18 C23 O1 . . . . 174.9(4) ?
C1 C18 C23 O1 . . . . -8.9(7) ?
C19 C18 C23 C22 . . . . -4.4(7) ?
C1 C18 C23 C22 . . . . 171.8(5) ?
C32 O1 C23 C18 . . . . -148.0(4) ?
K2 O1 C23 C18 . . . . 55.6(6) ?
C32 O1 C23 C22 . . . . 31.3(6) ?
K2 O1 C23 C22 . . . . -125.2(4) ?
C21 C22 C23 C18 . . . . 5.1(8) ?
C24 C22 C23 C18 . . . . -172.4(5) ?
C21 C22 C23 O1 . . . . -174.1(5) ?
C24 C22 C23 O1 . . . . 8.3(7) ?
C21 C22 C24 C27 . . . . 141.5(5) ?
C23 C22 C24 C27 . . . . -41.1(6) ?
C21 C22 C24 C26 . . . . 18.3(8) ?
C23 C22 C24 C26 . . . . -164.3(5) ?
C21 C22 C24 C25 . . . . -101.6(6) ?
C23 C22 C24 C25 . . . . 75.8(6) ?
C26 C24 C27 C28 . . . . -19.4(8) ?
C22 C24 C27 C28 . . . . -143.1(5) ?
C25 C24 C27 C28 . . . . 101.0(6) ?
C26 C24 C27 C32 . . . . 161.1(5) ?
C22 C24 C27 C32 . . . . 37.4(6) ?
C25 C24 C27 C32 . . . . -78.4(6) ?
C32 C27 C28 C29 . . . . 2.6(8) ?
C24 C27 C28 C29 . . . . -176.8(5) ?
C27 C28 C29 C30 . . . . -1.8(9) ?
C28 C29 C30 C31 . . . . -0.4(8) ?
C29 C30 C31 C32 . . . . 1.5(7) ?
C29 C30 C31 C33 . . . . 177.0(5) ?
C30 C31 C32 O1 . . . . 179.5(4) ?
C33 C31 C32 O1 . . . . 4.2(7) ?
C30 C31 C32 C27 . . . . -0.6(7) ?
C33 C31 C32 C27 . . . . -175.9(5) ?
C23 O1 C32 C31 . . . . 145.0(4) ?
K2 O1 C32 C31 . . . . -57.0(5) ?
C23 O1 C32 C27 . . . . -34.9(6) ?
K2 O1 C32 C27 . . . . 123.0(4) ?
C28 C27 C32 C31 . . . . -1.4(7) ?
C24 C27 C32 C31 . . . . 178.1(5) ?
C28 C27 C32 O1 . . . . 178.5(4) ?
C24 C27 C32 O1 . . . . -2.0(7) ?
C30 C31 C33 C34 . . . . -89.9(5) ?
C32 C31 C33 C34 . . . . 85.3(6) ?
C30 C31 C33 C38 . . . . 71.6(6) ?
C32 C31 C33 C38 . . . . -113.3(5) ?
C37 N4 C34 C35 . . . . 3.6(5) ?
Cr2 N4 C34 C35 . . . . -154.0(3) ?
K2' N4 C34 C35 . . . . -67.1(3) ?
K2 N4 C34 C35 . . . . -72.2(4) ?
C37 N4 C34 C33 . . . . -169.7(4) ?
Cr2 N4 C34 C33 . . . . 32.7(5) ?
K2' N4 C34 C33 . . . . 119.6(5) ?
K2 N4 C34 C33 . . . . 114.5(5) ?
C37 N4 C34 K2 . . . . 75.8(4) ?
Cr2 N4 C34 K2 . . . . -81.8(3) ?
C37 N4 C34 K2' . . . . 70.7(3) ?
Cr2 N4 C34 K2' . . . . -86.9(2) ?
C38 C33 C34 N4 . . . . 13.4(7) ?
C31 C33 C34 N4 . . . . 173.3(4) ?
C38 C33 C34 C35 . . . . -158.7(5) ?
C31 C33 C34 C35 . . . . 1.2(7) ?
C38 C33 C34 K2 . . . . 119.6(5) ?
C31 C33 C34 K2 . . . . -80.5(4) ?
C38 C33 C34 K2' . . . . 116.9(4) ?
C31 C33 C34 K2' . . . . -83.2(4) ?
N4 C34 C35 C36 . . . . -2.4(5) ?
C33 C34 C35 C36 . . . . 170.7(4) ?
K2 C34 C35 C36 . . . . -88.7(3) ?
K2' C34 C35 C36 . . . . -80.0(4) ?
N4 C34 C35 K2 . . . . 86.3(3) ?
C33 C34 C35 K2 . . . . -100.6(5) ?
N4 C34 C35 K2' . . . . 77.7(4) ?
C33 C34 C35 K2' . . . . -109.3(5) ?
C34 C35 C36 C37 . . . . 0.2(5) ?
K2 C35 C36 C37 . . . . -80.1(4) ?
K2' C35 C36 C37 . . . . -80.9(4) ?
C34 C35 C36 K2' . . . . 81.1(3) ?
C34 C35 C36 K2 . . . . 80.3(4) ?
C35 C36 C37 N4 . . . . 2.1(5) ?
K2' C36 C37 N4 . . . . -67.4(4) ?
K2 C36 C37 N4 . . . . -59.4(4) ?
C35 C36 C37 C42 . . . . -173.2(5) ?
K2' C36 C37 C42 . . . . 117.4(5) ?
K2 C36 C37 C42 . . . . 125.3(5) ?
C35 C36 C37 K2' . . . . 69.4(4) ?
C34 N4 C37 C36 . . . . -3.5(5) ?
Cr2 N4 C37 C36 . . . . 145.9(4) ?
K2' N4 C37 C36 . . . . 61.3(4) ?
K2 N4 C37 C36 . . . . 56.9(4) ?
C34 N4 C37 C42 . . . . 172.0(4) ?
Cr2 N4 C37 C42 . . . . -38.6(7) ?
K2' N4 C37 C42 . . . . -123.1(5) ?
K2 N4 C37 C42 . . . . -127.6(4) ?
C34 N4 C37 K2' . . . . -64.9(3) ?
Cr2 N4 C37 K2' . . . . 84.6(4) ?
C41 N3 C38 C39 . . . . -4.1(5) ?
Cr2 N3 C38 C39 . . . . 161.3(3) ?
K1 N3 C38 C39 . . . . 66.3(3) ?
C41 N3 C38 C33 . . . . 169.8(4) ?
Cr2 N3 C38 C33 . . . . -24.9(5) ?
K1 N3 C38 C33 . . . . -119.9(4) ?
C41 N3 C38 K1 . . . . -70.3(3) ?
Cr2 N3 C38 K1 . . . . 95.0(2) ?
C34 C33 C38 C39 . . . . 154.5(5) ?
C31 C33 C38 C39 . . . . -5.2(7) ?
C34 C33 C38 N3 . . . . -18.1(7) ?
C31 C33 C38 N3 . . . . -177.8(4) ?
C34 C33 C38 K1 . . . . -113.8(4) ?
C31 C33 C38 K1 . . . . 86.5(4) ?
N3 C38 C39 C40 . . . . 3.4(5) ?
C33 C38 C39 C40 . . . . -169.9(5) ?
K1 C38 C39 C40 . . . . 73.6(3) ?
N3 C38 C39 K1 . . . . -70.2(3) ?
C33 C38 C39 K1 . . . . 116.4(5) ?
C38 C39 C40 C41 . . . . -1.5(5) ?
K1 C39 C40 C41 . . . . 75.8(3) ?
C38 C39 C40 K1 . . . . -77.3(3) ?
C38 N3 C41 C40 . . . . 3.1(5) ?
Cr2 N3 C41 C40 . . . . -156.6(4) ?
K1 N3 C41 C40 . . . . -67.8(3) ?
C38 N3 C41 C46 . . . . -173.2(4) ?
Cr2 N3 C41 C46 . . . . 27.0(7) ?
K1 N3 C41 C46 . . . . 115.9(4) ?
C38 N3 C41 K1 . . . . 70.9(3) ?
Cr2 N3 C41 K1 . . . . -88.8(4) ?
C39 C40 C41 N3 . . . . -1.0(5) ?
K1 C40 C41 N3 . . . . 71.8(3) ?
C39 C40 C41 C46 . . . . 175.2(4) ?
K1 C40 C41 C46 . . . . -111.9(5) ?
C39 C40 C41 K1 . . . . -72.9(3) ?
C36 C37 C42 C45 . . . . 167.9(5) ?
N4 C37 C42 C45 . . . . -6.8(7) ?
K2' C37 C42 C45 . . . . -104.3(5) ?
C36 C37 C42 C43 . . . . 48.9(7) ?
N4 C37 C42 C43 . . . . -125.8(5) ?
K2' C37 C42 C43 . . . . 136.7(4) ?
C36 C37 C42 C44 . . . . -69.9(6) ?
N4 C37 C42 C44 . . . . 115.5(5) ?
K2' C37 C42 C44 . . . . 17.9(6) ?
N3 C41 C46 C48 . . . . 12.3(6) ?
C40 C41 C46 C48 . . . . -163.4(5) ?
K1 C41 C46 C48 . . . . 107.8(4) ?
N3 C41 C46 C47 . . . . 131.5(5) ?
C40 C41 C46 C47 . . . . -44.2(6) ?
K1 C41 C46 C47 . . . . -133.0(3) ?
N3 C41 C46 C49 . . . . -111.6(5) ?
C40 C41 C46 C49 . . . . 72.7(6) ?
K1 C41 C46 C49 . . . . -16.1(5) ?
C13S C14S O4S C15S . . . . -176.8(12) ?
C14S O4S C15S C16S . . . . -179.7(14) ?
C20S O5S C17S C18S . . . . -42.6(17) ?
K2' O5S C17S C18S 4_676 . . . 145.5(11) ?
O5S C17S C18S C19S . . . . 54.7(18) ?
C17S C18S C19S C20S . . . . -46(2) ?
C17S O5S C20S C19S . . . . 14(2) ?
K2' O5S C20S C19S 4_676 . . . -177.0(13) ?
C18S C19S C20S O5S . . . . 20(2) ?

_cod_database_fobs_code 2022338
